data_4314749
loop_
_publ_author_name
'Christos Lampropoulos'
'Gage Redler'
'Saiti Data'
'Khalil A. Abboud'
'Stephen Hill'
'George Christou'

_publ_section_title
;
 Binding of Higher Alcohols onto Mn12 Single-Molecule Magnets (SMMs):
 Access to the Highest Barrier Mn12 SMM
;
_journal_name_full 'Inorganic Chemistry'
_journal_page_first 1325
_journal_page_last 1336
_journal_paper_doi 10.1021/ic901480y
_journal_volume 49
_journal_year 2010
_chemical_formula_sum 'C116 H224 Mn12 O48'
_chemical_formula_weight 3046.23
_chemical_name_systematic
; 
 ? 
;
_space_group_IT_number 14
_symmetry_cell_setting monoclinic
_symmetry_space_group_name_Hall '-P 2ybc'
_symmetry_space_group_name_H-M 'P 1 21/c 1'
_atom_sites_solution_hydrogens geom
_atom_sites_solution_primary direct
_atom_sites_solution_secondary difmap
_audit_creation_method SHELXL-97
_cell_angle_alpha 90.00
_cell_angle_beta 90.097(3)
_cell_angle_gamma 90.00
_cell_formula_units_Z 4
_cell_length_a 29.810(5)
_cell_length_b 25.142(5)
_cell_length_c 20.156(4)
_cell_measurement_reflns_used 1879
_cell_measurement_temperature 100(2)
_cell_measurement_theta_max 28.0
_cell_measurement_theta_min 2.0
_cell_volume 15107(5)
_computing_cell_refinement 'Bruker SMART v5.624 & SAINT 6.36a (Bruker 1998)'
_computing_data_collection 'Bruker SMART v5.624 (Bruker 1998)'
_computing_data_reduction 'Bruker SHELXTL v6.14 (Bruker 2000)'
_computing_molecular_graphics 'Bruker SHELXTL v6.14'
_computing_publication_material 'Bruker SHELXTL v6.14'
_computing_structure_refinement 'Bruker SHELXTL v6.14'
_computing_structure_solution 'Bruker SHELXTL v6.14'
_diffrn_ambient_temperature 100(2)
_diffrn_measured_fraction_theta_full 0.997
_diffrn_measured_fraction_theta_max 0.997
_diffrn_measurement_device_type 'SMART APEX II area detector'
_diffrn_measurement_method '\w scans'
_diffrn_radiation_monochromator graphite
_diffrn_radiation_source 'fine-focus sealed tube'
_diffrn_radiation_type MoK\a
_diffrn_radiation_wavelength 0.71073
_diffrn_reflns_av_R_equivalents 0.1280
_diffrn_reflns_av_sigmaI/netI 0.1232
_diffrn_reflns_limit_h_max 31
_diffrn_reflns_limit_h_min -35
_diffrn_reflns_limit_k_max 29
_diffrn_reflns_limit_k_min -29
_diffrn_reflns_limit_l_max 23
_diffrn_reflns_limit_l_min -23
_diffrn_reflns_number 89147
_diffrn_reflns_theta_full 25.00
_diffrn_reflns_theta_max 25.00
_diffrn_reflns_theta_min 0.81
_exptl_absorpt_coefficient_mu 1.040
_exptl_absorpt_correction_T_max 0.9450
_exptl_absorpt_correction_T_min 0.8349
_exptl_absorpt_correction_type numerical
_exptl_absorpt_process_details 'based on measured indexed crystal faces, Bruker SHELXTL  v6.12 (Bruker 1998)'
_exptl_crystal_colour brown
_exptl_crystal_density_diffrn 1.339
_exptl_crystal_density_method 'not measured'
_exptl_crystal_description plates
_exptl_crystal_F_000 6416
_exptl_crystal_size_max 0.18
_exptl_crystal_size_mid 0.13
_exptl_crystal_size_min 0.05
_refine_diff_density_max 1.060
_refine_diff_density_min -0.931
_refine_diff_density_rms 0.149
_refine_ls_extinction_coef 0.00052(5)
_refine_ls_extinction_expression Fc^*^=kFc[1+0.001xFc^2^\l^3^/sin(2\q)]^-1/4^
_refine_ls_extinction_method SHELXL
_refine_ls_goodness_of_fit_ref 1.027
_refine_ls_hydrogen_treatment constr
_refine_ls_matrix_type full
_refine_ls_number_parameters 1581
_refine_ls_number_reflns 26543
_refine_ls_number_restraints 17
_refine_ls_restrained_S_all 1.027
_refine_ls_R_factor_all 0.1135
_refine_ls_R_factor_gt 0.0794
_refine_ls_shift/su_max 0.001
_refine_ls_shift/su_mean 0.000
_refine_ls_structure_factor_coef Fsqd
_refine_ls_weighting_details 'calc w=1/[\s^2^(Fo^2^)+(0.0753P)^2^+45.5543P] where P=(Fo^2^+2Fc^2^)/3'
_refine_ls_weighting_scheme calc
_refine_ls_wR_factor_gt 0.1723
_refine_ls_wR_factor_ref 0.1887
_reflns_number_gt 18630
_reflns_number_total 26543
_reflns_threshold_expression I>2\s(I)
_cod_data_source_file ic901480y_si_002_2.cif
_cod_data_source_block xl67
_cod_depositor_comments
;
The following automatic conversions were performed:

'_symmetry_cell_setting' value 'Monoclinic' changed to 'monoclinic'
according to the built-in table from CIF Core dictionary named
'cif_core.dic' version 2.4.1 from 2010-06-29.

Automatic conversion script
Id: cif_fix_values 1646 2011-03-28 12:23:43Z adriana 
;
_cod_database_code 4314749

loop_
_symmetry_equiv_pos_as_xyz
'x, y, z'
'-x, y+1/2, -z+1/2'
'-x, -y, -z'
'x, -y-1/2, z-1/2'

loop_
_atom_site_label
_atom_site_type_symbol
_atom_site_fract_x
_atom_site_fract_y
_atom_site_fract_z
_atom_site_U_iso_or_equiv
_atom_site_adp_type
_atom_site_occupancy
_atom_site_symmetry_multiplicity
_atom_site_calc_flag
_atom_site_refinement_flags
_atom_site_disorder_assembly
_atom_site_disorder_group
Mn1 Mn 0.32674(4) 0.89801(5) 0.85025(6) 0.0193(3) Uani 1 1 d . . .
Mn2 Mn 0.27179(4) 0.94110(5) 0.75199(6) 0.0167(3) Uani 1 1 d . . .
Mn3 Mn 0.21253(4) 0.98648(6) 0.64991(6) 0.0206(3) Uani 1 1 d . . .
Mn4 Mn 0.15582(5) 1.02530(7) 0.55148(7) 0.0322(4) Uani 1 1 d . . .
Mn5 Mn 0.36418(4) 0.99114(5) 0.56023(6) 0.0159(3) Uani 1 1 d . . .
Mn6 Mn 0.30342(4) 1.01677(5) 0.65876(6) 0.0151(3) Uani 1 1 d . . .
Mn7 Mn 0.23939(4) 1.04625(5) 0.76214(6) 0.0206(3) Uani 1 1 d . . .
Mn8 Mn 0.18013(5) 1.07569(6) 0.86156(7) 0.0286(4) Uani 1 1 d . . .
Mn9 Mn 0.38120(4) 0.92185(5) 0.70421(6) 0.0164(3) Uani 1 1 d . . .
Mn10 Mn 0.26150(4) 1.01376(5) 0.49818(6) 0.0181(3) Uani 1 1 d . . .
Mn11 Mn 0.13245(5) 1.07320(8) 0.70671(8) 0.0430(5) Uani 1 1 d . . .
Mn12 Mn 0.25156(5) 0.98211(5) 0.91266(6) 0.0238(3) Uani 1 1 d . . .
O1 O 0.27016(18) 0.9527(2) 0.6581(2) 0.0131(12) Uani 1 1 d . . .
O2 O 0.21552(18) 0.9782(2) 0.7447(3) 0.0192(13) Uani 1 1 d . . .
O3 O 0.29581(17) 1.01212(19) 0.7530(3) 0.0123(12) Uani 1 1 d . . .
O4 O 0.24603(18) 1.0490(2) 0.6676(3) 0.0172(13) Uani 1 1 d . . .
O5 O 0.32994(19) 0.9130(2) 0.7578(3) 0.0169(13) Uani 1 1 d . . .
O6 O 0.35648(17) 0.9784(2) 0.6522(3) 0.0155(12) Uani 1 1 d . . .
O7 O 0.30516(18) 1.0196(2) 0.5655(3) 0.0168(13) Uani 1 1 d . . .
O8 O 0.21458(18) 0.9977(2) 0.5583(3) 0.0189(13) Uani 1 1 d . . .
O9 O 0.15958(19) 1.0262(3) 0.6460(3) 0.0263(15) Uani 1 1 d . . .
O10 O 0.1809(2) 1.0745(2) 0.7669(3) 0.0249(15) Uani 1 1 d . . .
O11 O 0.2342(2) 1.0371(2) 0.8536(3) 0.0218(13) Uani 1 1 d . . .
O12 O 0.27242(18) 0.9368(2) 0.8436(3) 0.0177(13) Uani 1 1 d . . .
O13 O 0.28546(19) 0.8292(2) 0.8216(3) 0.0217(14) Uani 1 1 d . . .
O14 O 0.24391(18) 0.8724(2) 0.7442(3) 0.0211(13) Uani 1 1 d . . .
O15 O 0.18228(19) 0.9201(3) 0.6398(3) 0.0270(15) Uani 1 1 d . . .
O16 O 0.1328(2) 0.9428(3) 0.5592(3) 0.0378(18) Uani 1 1 d . . .
O17 O 0.38582(18) 1.0721(2) 0.5868(3) 0.0196(13) Uani 1 1 d . . .
O18 O 0.33311(18) 1.0836(2) 0.6662(3) 0.0183(13) Uani 1 1 d . . .
O19 O 0.2667(2) 1.1142(2) 0.7730(3) 0.0258(15) Uani 1 1 d . . .
O20 O 0.2255(2) 1.1454(3) 0.8572(3) 0.0339(16) Uani 1 1 d . . .
O21 O 0.43761(19) 0.9261(2) 0.6555(3) 0.0218(14) Uani 1 1 d . . .
O22 O 0.42680(18) 0.9680(2) 0.5584(3) 0.0173(13) Uani 1 1 d . . .
O23 O 0.34118(19) 0.9130(2) 0.5298(3) 0.0238(14) Uani 1 1 d . . .
O24 O 0.27754(19) 0.9325(2) 0.4755(3) 0.0239(14) Uani 1 1 d . . .
O25 O 0.37361(19) 1.0087(3) 0.4683(3) 0.0265(15) Uani 1 1 d . . .
O26 O 0.30596(19) 1.0337(2) 0.4304(3) 0.0218(14) Uani 1 1 d . . .
O27 O 0.22185(19) 1.0058(2) 0.4205(3) 0.0230(14) Uani 1 1 d . . .
O28 O 0.1515(2) 1.0210(3) 0.4547(3) 0.0322(16) Uani 1 1 d . . .
O29 O 0.24246(19) 1.0985(3) 0.4892(3) 0.0285(15) Uani 1 1 d . . .
O30 O 0.1769(2) 1.1068(3) 0.5424(3) 0.0369(17) Uani 1 1 d . . .
O31 O 0.0934(2) 1.0475(4) 0.5484(3) 0.064(3) Uani 1 1 d . . .
O32 O 0.0788(2) 1.0760(4) 0.6511(4) 0.065(3) Uani 1 1 d . . .
O33 O 0.0984(3) 1.1215(4) 0.7633(4) 0.067(3) Uani 1 1 d . A .
O34 O 0.1263(2) 1.1197(3) 0.8668(3) 0.0409(19) Uani 1 1 d . A .
O35 O 0.1397(2) 1.0041(3) 0.8679(3) 0.0344(17) Uani 1 1 d . . .
O36 O 0.1850(2) 0.9481(3) 0.9194(3) 0.0348(17) Uani 1 1 d . . .
O37 O 0.1802(2) 1.0793(3) 0.9579(3) 0.0336(17) Uani 1 1 d . . .
O38 O 0.2346(2) 1.0238(3) 0.9914(3) 0.0361(17) Uani 1 1 d . . .
O39 O 0.2643(2) 0.9272(3) 0.9801(3) 0.0328(17) Uani 1 1 d . . .
O40 O 0.3197(2) 0.8766(2) 0.9419(3) 0.0265(15) Uani 1 1 d . . .
O41 O 0.3161(2) 1.0154(3) 0.9333(3) 0.0339(16) Uani 1 1 d . . .
O42 O 0.3668(2) 0.9655(2) 0.8809(3) 0.0257(15) Uani 1 1 d . . .
O43 O 0.38059(19) 0.8541(2) 0.8511(3) 0.0235(14) Uani 1 1 d . . .
O44 O 0.41074(18) 0.8621(2) 0.7505(3) 0.0207(13) Uani 1 1 d . . .
O45 O 0.41553(19) 0.9755(2) 0.7721(3) 0.0249(14) Uani 1 1 d . . .
H45A H 0.4219 0.9639 0.8159 0.030 Uiso 1 1 calc R . .
O46 O 0.35949(18) 0.8589(2) 0.6368(3) 0.0216(13) Uani 1 1 d . . .
H46D H 0.3649 0.8636 0.5907 0.026 Uiso 1 1 calc R . .
O47 O 0.1547(3) 1.1447(3) 0.6574(4) 0.056(2) Uani 1 1 d . . .
H47D H 0.1535 1.1443 0.6103 0.067 Uiso 1 1 calc R . .
O48 O 0.0946(2) 1.0100(4) 0.7564(4) 0.061(3) Uani 1 1 d . C .
H48D H 0.0860 1.0152 0.8013 0.074 Uiso 1 1 calc R . .
C1 C 0.2542(3) 0.8317(4) 0.7815(4) 0.021(2) Uani 1 1 d . . .
C2 C 0.2231(3) 0.7855(4) 0.7738(4) 0.027(2) Uani 1 1 d . . .
H2A H 0.2395 0.7525 0.7850 0.032 Uiso 1 1 calc R . .
H2B H 0.2137 0.7830 0.7268 0.032 Uiso 1 1 calc R . .
C3 C 0.1805(3) 0.7891(4) 0.8179(5) 0.032(2) Uani 1 1 d . . .
C4 C 0.1562(4) 0.7364(4) 0.8138(6) 0.044(3) Uani 1 1 d . . .
H4A H 0.1292 0.7377 0.8413 0.066 Uiso 1 1 calc R . .
H4B H 0.1760 0.7080 0.8298 0.066 Uiso 1 1 calc R . .
H4C H 0.1478 0.7293 0.7677 0.066 Uiso 1 1 calc R . .
C5 C 0.1931(4) 0.8010(4) 0.8895(5) 0.039(3) Uani 1 1 d . . .
H5A H 0.1658 0.8029 0.9165 0.058 Uiso 1 1 calc R . .
H5B H 0.2090 0.8351 0.8917 0.058 Uiso 1 1 calc R . .
H5C H 0.2126 0.7727 0.9064 0.058 Uiso 1 1 calc R . .
C6 C 0.1495(3) 0.8319(5) 0.7925(6) 0.051(3) Uani 1 1 d . . .
H6A H 0.1228 0.8336 0.8206 0.076 Uiso 1 1 calc R . .
H6B H 0.1406 0.8237 0.7468 0.076 Uiso 1 1 calc R . .
H6C H 0.1650 0.8663 0.7936 0.076 Uiso 1 1 calc R . .
C7 C 0.1503(3) 0.9091(4) 0.5963(4) 0.031(2) Uani 1 1 d . . .
C8 C 0.1356(3) 0.8531(4) 0.5951(4) 0.026(2) Uani 1 1 d . . .
H8A H 0.1041 0.8517 0.5795 0.031 Uiso 1 1 calc R . .
H8B H 0.1363 0.8390 0.6409 0.031 Uiso 1 1 calc R . .
C9 C 0.1642(3) 0.8169(5) 0.5508(5) 0.039(3) Uani 1 1 d . . .
C10 C 0.2119(3) 0.8118(5) 0.5785(5) 0.052(3) Uani 1 1 d . . .
H10A H 0.2295 0.7884 0.5497 0.078 Uiso 1 1 calc R . .
H10B H 0.2107 0.7967 0.6233 0.078 Uiso 1 1 calc R . .
H10C H 0.2259 0.8470 0.5803 0.078 Uiso 1 1 calc R . .
C11 C 0.1670(4) 0.8388(5) 0.4806(5) 0.054(3) Uani 1 1 d . . .
H11A H 0.1368 0.8423 0.4622 0.081 Uiso 1 1 calc R . .
H11B H 0.1846 0.8144 0.4530 0.081 Uiso 1 1 calc R . .
H11C H 0.1816 0.8737 0.4815 0.081 Uiso 1 1 calc R . .
C12 C 0.1410(4) 0.7634(5) 0.5498(6) 0.061(4) Uani 1 1 d . . .
H12A H 0.1105 0.7675 0.5323 0.091 Uiso 1 1 calc R . .
H12B H 0.1396 0.7492 0.5951 0.091 Uiso 1 1 calc R . .
H12C H 0.1579 0.7388 0.5216 0.091 Uiso 1 1 calc R . .
C13 C 0.3648(3) 1.1004(4) 0.6266(4) 0.021(2) Uani 1 1 d . . .
C14 C 0.3735(3) 1.1593(3) 0.6301(4) 0.0190(19) Uani 1 1 d . . .
H14A H 0.4038 1.1666 0.6121 0.023 Uiso 1 1 calc R . .
H14B H 0.3734 1.1704 0.6772 0.023 Uiso 1 1 calc R . .
C15 C 0.3391(3) 1.1935(3) 0.5919(4) 0.0196(19) Uani 1 1 d . . .
C16 C 0.2922(3) 1.1891(4) 0.6210(5) 0.031(2) Uani 1 1 d . . .
H16A H 0.2715 1.2112 0.5952 0.047 Uiso 1 1 calc R . .
H16B H 0.2926 1.2014 0.6672 0.047 Uiso 1 1 calc R . .
H16C H 0.2823 1.1519 0.6195 0.047 Uiso 1 1 calc R . .
C17 C 0.3555(3) 1.2512(4) 0.5964(6) 0.042(3) Uani 1 1 d . . .
H17A H 0.3346 1.2744 0.5725 0.063 Uiso 1 1 calc R . .
H17B H 0.3853 1.2540 0.5766 0.063 Uiso 1 1 calc R . .
H17C H 0.3569 1.2620 0.6431 0.063 Uiso 1 1 calc R . .
C18 C 0.3377(3) 1.1776(4) 0.5191(4) 0.026(2) Uani 1 1 d . . .
H18A H 0.3156 1.1996 0.4957 0.039 Uiso 1 1 calc R . .
H18B H 0.3291 1.1401 0.5154 0.039 Uiso 1 1 calc R . .
H18C H 0.3674 1.1828 0.4993 0.039 Uiso 1 1 calc R . .
C19 C 0.2571(3) 1.1479(4) 0.8187(4) 0.027(2) Uani 1 1 d . . .
C20 C 0.2906(3) 1.1940(4) 0.8232(5) 0.035(3) Uani 1 1 d . . .
H20A H 0.2757 1.2245 0.8450 0.042 Uiso 1 1 calc R . .
H20B H 0.2987 1.2052 0.7777 0.042 Uiso 1 1 calc R . .
C21 C 0.3348(4) 1.1812(4) 0.8620(5) 0.036(3) Uani 1 1 d . . .
C22 C 0.3628(4) 1.2329(4) 0.8605(5) 0.045(3) Uani 1 1 d . . .
H22A H 0.3911 1.2272 0.8843 0.067 Uiso 1 1 calc R . .
H22B H 0.3459 1.2616 0.8818 0.067 Uiso 1 1 calc R . .
H22C H 0.3691 1.2425 0.8143 0.067 Uiso 1 1 calc R . .
C23 C 0.3224(4) 1.1683(5) 0.9337(5) 0.047(3) Uani 1 1 d . . .
H23A H 0.3496 1.1600 0.9589 0.070 Uiso 1 1 calc R . .
H23B H 0.3021 1.1376 0.9345 0.070 Uiso 1 1 calc R . .
H23C H 0.3073 1.1990 0.9537 0.070 Uiso 1 1 calc R . .
C24 C 0.3598(4) 1.1351(4) 0.8313(5) 0.039(3) Uani 1 1 d . . .
H24A H 0.3872 1.1280 0.8570 0.058 Uiso 1 1 calc R . .
H24B H 0.3679 1.1439 0.7855 0.058 Uiso 1 1 calc R . .
H24C H 0.3407 1.1034 0.8316 0.058 Uiso 1 1 calc R . .
C25 C 0.4507(3) 0.9435(4) 0.5998(5) 0.021(2) Uani 1 1 d . . .
C26 C 0.4986(2) 0.9309(3) 0.5816(4) 0.0161(19) Uani 1 1 d . . .
H26A H 0.5149 0.9192 0.6218 0.019 Uiso 1 1 calc R . .
H26B H 0.5133 0.9637 0.5652 0.019 Uiso 1 1 calc R . .
C27 C 0.5025(3) 0.8875(4) 0.5282(5) 0.022(2) Uani 1 1 d . . .
C28 C 0.4694(3) 0.8423(3) 0.5427(5) 0.025(2) Uani 1 1 d . . .
H28A H 0.4387 0.8561 0.5408 0.038 Uiso 1 1 calc R . .
H28B H 0.4753 0.8279 0.5871 0.038 Uiso 1 1 calc R . .
H28C H 0.4731 0.8141 0.5096 0.038 Uiso 1 1 calc R . .
C29 C 0.5500(3) 0.8642(4) 0.5318(5) 0.033(2) Uani 1 1 d . . .
H29A H 0.5533 0.8362 0.4983 0.050 Uiso 1 1 calc R . .
H29B H 0.5551 0.8491 0.5760 0.050 Uiso 1 1 calc R . .
H29C H 0.5720 0.8924 0.5234 0.050 Uiso 1 1 calc R . .
C30 C 0.4940(3) 0.9106(4) 0.4604(5) 0.030(2) Uani 1 1 d . . .
H30A H 0.4636 0.9255 0.4588 0.046 Uiso 1 1 calc R . .
H30B H 0.4969 0.8827 0.4268 0.046 Uiso 1 1 calc R . .
H30C H 0.5159 0.9388 0.4516 0.046 Uiso 1 1 calc R . .
C31 C 0.3076(3) 0.9008(3) 0.4918(4) 0.0140(17) Uani 1 1 d . . .
C32 C 0.3072(3) 0.8455(3) 0.4640(4) 0.023(2) Uani 1 1 d . . .
H32A H 0.2756 0.8341 0.4585 0.028 Uiso 1 1 calc R . .
H32B H 0.3213 0.8213 0.4967 0.028 Uiso 1 1 calc R . .
C33 C 0.3314(3) 0.8388(4) 0.3969(5) 0.030(2) Uani 1 1 d . . .
C34 C 0.3300(4) 0.7812(5) 0.3769(6) 0.050(3) Uani 1 1 d . . .
H34A H 0.3449 0.7596 0.4109 0.075 Uiso 1 1 calc R . .
H34B H 0.3455 0.7766 0.3344 0.075 Uiso 1 1 calc R . .
H34C H 0.2987 0.7697 0.3724 0.075 Uiso 1 1 calc R . .
C35 C 0.3079(4) 0.8723(5) 0.3430(5) 0.057(4) Uani 1 1 d . . .
H35A H 0.3237 0.8679 0.3007 0.086 Uiso 1 1 calc R . .
H35B H 0.3084 0.9099 0.3559 0.086 Uiso 1 1 calc R . .
H35C H 0.2768 0.8604 0.3382 0.086 Uiso 1 1 calc R . .
C36 C 0.3805(3) 0.8574(5) 0.4022(6) 0.046(3) Uani 1 1 d . . .
H36A H 0.3960 0.8365 0.4363 0.069 Uiso 1 1 calc R . .
H36B H 0.3814 0.8951 0.4143 0.069 Uiso 1 1 calc R . .
H36C H 0.3955 0.8523 0.3594 0.069 Uiso 1 1 calc R . .
C37 C 0.3473(3) 1.0266(4) 0.4248(4) 0.022(2) Uani 1 1 d . . .
C38 C 0.3694(3) 1.0405(4) 0.3584(5) 0.036(2) Uani 1 1 d . . .
H38A H 0.3954 1.0635 0.3686 0.043 Uiso 1 1 calc R . .
H38B H 0.3815 1.0069 0.3401 0.043 Uiso 1 1 calc R . .
C39 C 0.3438(3) 1.0670(4) 0.3035(4) 0.025(2) Uani 1 1 d . . .
C40 C 0.3263(5) 1.1206(5) 0.3272(7) 0.083(5) Uani 1 1 d . . .
H40A H 0.3057 1.1151 0.3644 0.124 Uiso 1 1 calc R . .
H40B H 0.3104 1.1383 0.2908 0.124 Uiso 1 1 calc R . .
H40C H 0.3515 1.1428 0.3417 0.124 Uiso 1 1 calc R . .
C41 C 0.3756(4) 1.0767(5) 0.2461(5) 0.048(3) Uani 1 1 d . . .
H41A H 0.3872 1.0425 0.2301 0.072 Uiso 1 1 calc R . .
H41B H 0.4006 1.0990 0.2610 0.072 Uiso 1 1 calc R . .
H41C H 0.3595 1.0947 0.2101 0.072 Uiso 1 1 calc R . .
C42 C 0.3052(4) 1.0332(6) 0.2812(5) 0.064(4) Uani 1 1 d . . .
H42A H 0.3165 0.9987 0.2658 0.096 Uiso 1 1 calc R . .
H42B H 0.2894 1.0510 0.2448 0.096 Uiso 1 1 calc R . .
H42C H 0.2846 1.0277 0.3183 0.096 Uiso 1 1 calc R . .
C43 C 0.1808(3) 1.0138(4) 0.4107(4) 0.024(2) Uani 1 1 d . . .
C44 C 0.1647(3) 1.0150(4) 0.3390(4) 0.030(2) Uani 1 1 d . . .
H44A H 0.1886 1.0312 0.3114 0.036 Uiso 1 1 calc R . .
H44B H 0.1382 1.0387 0.3363 0.036 Uiso 1 1 calc R . .
C45 C 0.1521(4) 0.9609(5) 0.3087(5) 0.041(3) Uani 1 1 d . . .
C46 C 0.1917(4) 0.9231(5) 0.3148(6) 0.056(3) Uani 1 1 d . . .
H46A H 0.1838 0.8886 0.2955 0.084 Uiso 1 1 calc R . .
H46B H 0.1994 0.9185 0.3618 0.084 Uiso 1 1 calc R . .
H46C H 0.2176 0.9379 0.2911 0.084 Uiso 1 1 calc R . .
C47 C 0.1407(4) 0.9700(6) 0.2355(5) 0.063(4) Uani 1 1 d . . .
H47A H 0.1326 0.9361 0.2148 0.094 Uiso 1 1 calc R . .
H47B H 0.1669 0.9850 0.2127 0.094 Uiso 1 1 calc R . .
H47C H 0.1155 0.9948 0.2320 0.094 Uiso 1 1 calc R . .
C48 C 0.1120(4) 0.9366(7) 0.3442(6) 0.078(5) Uani 1 1 d . . .
H48A H 0.1047 0.9022 0.3240 0.117 Uiso 1 1 calc R . .
H48B H 0.0861 0.9605 0.3402 0.117 Uiso 1 1 calc R . .
H48C H 0.1193 0.9314 0.3912 0.117 Uiso 1 1 calc R . .
C49 C 0.2091(3) 1.1240(4) 0.5060(4) 0.026(2) Uani 1 1 d . . .
C50 C 0.2047(3) 1.1818(4) 0.4833(4) 0.027(2) Uani 1 1 d . . .
H50A H 0.2350 1.1973 0.4783 0.032 Uiso 1 1 calc R . .
H50B H 0.1886 1.2024 0.5177 0.032 Uiso 1 1 calc R . .
C51 C 0.1790(3) 1.1867(4) 0.4162(4) 0.026(2) Uani 1 1 d . . .
C52 C 0.2062(4) 1.1623(4) 0.3597(5) 0.043(3) Uani 1 1 d . . .
H52A H 0.1895 1.1659 0.3180 0.065 Uiso 1 1 calc R . .
H52B H 0.2115 1.1245 0.3689 0.065 Uiso 1 1 calc R . .
H52C H 0.2350 1.1808 0.3559 0.065 Uiso 1 1 calc R . .
C53 C 0.1329(3) 1.1617(4) 0.4195(6) 0.045(3) Uani 1 1 d . . .
H53A H 0.1179 1.1657 0.3766 0.068 Uiso 1 1 calc R . .
H53B H 0.1152 1.1794 0.4540 0.068 Uiso 1 1 calc R . .
H53C H 0.1359 1.1239 0.4302 0.068 Uiso 1 1 calc R . .
C54 C 0.1731(3) 1.2455(4) 0.4035(5) 0.035(2) Uani 1 1 d . . .
H54A H 0.1570 1.2507 0.3616 0.053 Uiso 1 1 calc R . .
H54B H 0.2026 1.2626 0.4008 0.053 Uiso 1 1 calc R . .
H54C H 0.1559 1.2614 0.4399 0.053 Uiso 1 1 calc R . .
C55 C 0.0678(4) 1.0643(7) 0.5920(6) 0.072(5) Uani 1 1 d . . .
C56 C 0.0161(4) 1.0683(6) 0.5721(6) 0.069(5) Uani 1 1 d . . .
H56A H 0.0065 1.0349 0.5500 0.082 Uiso 1 1 calc R . .
H56B H -0.0024 1.0731 0.6125 0.082 Uiso 1 1 calc R . .
C57 C 0.0095(4) 1.1127(7) 0.5278(6) 0.075(5) Uani 1 1 d . . .
C58 C 0.0393(5) 1.1600(10) 0.5529(9) 0.127(9) Uani 1 1 d . . .
H58A H 0.0310 1.1690 0.5986 0.191 Uiso 1 1 calc R . .
H58B H 0.0346 1.1911 0.5243 0.191 Uiso 1 1 calc R . .
H58C H 0.0710 1.1496 0.5515 0.191 Uiso 1 1 calc R . .
C59 C 0.0216(4) 1.0972(8) 0.4559(6) 0.094(6) Uani 1 1 d . . .
H59A H 0.0031 1.0669 0.4420 0.140 Uiso 1 1 calc R . .
H59B H 0.0533 1.0875 0.4537 0.140 Uiso 1 1 calc R . .
H59C H 0.0158 1.1275 0.4265 0.140 Uiso 1 1 calc R . .
C60 C -0.0401(3) 1.1280(6) 0.5277(7) 0.068(4) Uani 1 1 d . . .
H60A H -0.0581 1.0975 0.5132 0.102 Uiso 1 1 calc R . .
H60B H -0.0449 1.1579 0.4973 0.102 Uiso 1 1 calc R . .
H60C H -0.0491 1.1383 0.5726 0.102 Uiso 1 1 calc R . .
C61 C 0.0981(4) 1.1332(6) 0.8231(5) 0.061(4) Uani 1 1 d D . .
C62 C 0.0599(6) 1.1682(19) 0.850(3) 0.076(7) Uiso 0.70 1 d PD A 1
H62A H 0.0682 1.2059 0.8435 0.091 Uiso 0.70 1 calc PR A 1
H62B H 0.0577 1.1622 0.8987 0.091 Uiso 0.70 1 calc PR A 1
C62' C 0.0608(12) 1.172(4) 0.845(7) 0.076(7) Uiso 0.30 1 d PD A 2
H62C H 0.0689 1.2080 0.8299 0.091 Uiso 0.30 1 calc PR A 2
H62D H 0.0600 1.1724 0.8941 0.091 Uiso 0.30 1 calc PR A 2
C63 C 0.0132(4) 1.1589(8) 0.8193(7) 0.086(6) Uani 1 1 d D . .
C64 C 0.0019(6) 1.1012(10) 0.8266(12) 0.166(13) Uani 1 1 d . A .
H64A H -0.0282 1.0946 0.8091 0.249 Uiso 1 1 calc R . .
H64B H 0.0029 1.0913 0.8737 0.249 Uiso 1 1 calc R . .
H64C H 0.0237 1.0798 0.8020 0.249 Uiso 1 1 calc R . .
C65 C -0.0188(5) 1.1932(9) 0.8606(8) 0.132(9) Uani 1 1 d . A .
H65A H -0.0496 1.1881 0.8447 0.197 Uiso 1 1 calc R . .
H65B H -0.0105 1.2307 0.8561 0.197 Uiso 1 1 calc R . .
H65C H -0.0168 1.1827 0.9073 0.197 Uiso 1 1 calc R . .
C66 C 0.0097(5) 1.1781(7) 0.7477(7) 0.098(7) Uani 1 1 d . A .
H66A H -0.0207 1.1714 0.7309 0.147 Uiso 1 1 calc R . .
H66B H 0.0314 1.1589 0.7203 0.147 Uiso 1 1 calc R . .
H66C H 0.0160 1.2163 0.7458 0.147 Uiso 1 1 calc R . .
C67 C 0.1478(4) 0.9617(4) 0.8988(5) 0.037(3) Uani 1 1 d . . .
C68 C 0.1073(4) 0.9267(5) 0.9144(5) 0.045(3) Uani 1 1 d . . .
H68A H 0.0877 0.9256 0.8747 0.054 Uiso 1 1 calc R . .
H68B H 0.1180 0.8901 0.9228 0.054 Uiso 1 1 calc R . .
C69 C 0.0792(4) 0.9443(5) 0.9735(6) 0.047(3) Uani 1 1 d . . .
C70 C 0.0396(4) 0.9067(5) 0.9784(7) 0.066(4) Uani 1 1 d . . .
H70A H 0.0504 0.8702 0.9836 0.098 Uiso 1 1 calc R . .
H70B H 0.0214 0.9093 0.9380 0.098 Uiso 1 1 calc R . .
H70C H 0.0212 0.9164 1.0169 0.098 Uiso 1 1 calc R . .
C71 C 0.1075(4) 0.9423(8) 1.0370(6) 0.087(6) Uani 1 1 d . . .
H71A H 0.1187 0.9060 1.0438 0.131 Uiso 1 1 calc R . .
H71B H 0.0890 0.9528 1.0749 0.131 Uiso 1 1 calc R . .
H71C H 0.1330 0.9668 1.0328 0.131 Uiso 1 1 calc R . .
C72 C 0.0623(4) 1.0012(5) 0.9649(7) 0.061(4) Uani 1 1 d . . .
H72A H 0.0440 1.0036 0.9245 0.091 Uiso 1 1 calc R . .
H72B H 0.0880 1.0254 0.9612 0.091 Uiso 1 1 calc R . .
H72C H 0.0441 1.0112 1.0034 0.091 Uiso 1 1 calc R . .
C73 C 0.2035(3) 1.0590(4) 1.0012(5) 0.033(2) Uani 1 1 d . . .
C74 C 0.1974(3) 1.0736(4) 1.0741(5) 0.033(3) Uani 1 1 d . . .
H74A H 0.1658 1.0840 1.0816 0.040 Uiso 1 1 calc R . .
H74B H 0.2037 1.0419 1.1017 0.040 Uiso 1 1 calc R . .
C75 C 0.2278(4) 1.1187(4) 1.0959(5) 0.043(3) Uani 1 1 d . . .
C76 C 0.2145(4) 1.1349(6) 1.1665(5) 0.068(4) Uani 1 1 d . . .
H76A H 0.2180 1.1044 1.1963 0.101 Uiso 1 1 calc R . .
H76B H 0.1831 1.1465 1.1667 0.101 Uiso 1 1 calc R . .
H76C H 0.2338 1.1641 1.1816 0.101 Uiso 1 1 calc R . .
C77 C 0.2227(4) 1.1676(4) 1.0480(5) 0.051(3) Uani 1 1 d . . .
H77A H 0.2316 1.1573 1.0031 0.076 Uiso 1 1 calc R . .
H77B H 0.2418 1.1968 1.0635 0.076 Uiso 1 1 calc R . .
H77C H 0.1913 1.1794 1.0476 0.076 Uiso 1 1 calc R . .
C78 C 0.2768(4) 1.1007(5) 1.0956(5) 0.050(3) Uani 1 1 d . . .
H78A H 0.2804 1.0703 1.1256 0.074 Uiso 1 1 calc R . .
H78B H 0.2960 1.1300 1.1104 0.074 Uiso 1 1 calc R . .
H78C H 0.2853 1.0901 1.0505 0.074 Uiso 1 1 calc R . .
C79 C 0.2915(3) 0.8894(3) 0.9851(4) 0.025(2) Uani 1 1 d . . .
C80 C 0.2905(3) 0.8575(4) 1.0485(4) 0.033(2) Uani 1 1 d . . .
H80A H 0.3214 0.8572 1.0665 0.040 Uiso 1 1 calc R . .
H80B H 0.2832 0.8204 1.0363 0.040 Uiso 1 1 calc R . .
C81 C 0.2596(3) 0.8730(4) 1.1049(4) 0.027(2) Uani 1 1 d . . .
C82 C 0.2703(4) 0.9274(4) 1.1311(5) 0.049(3) Uani 1 1 d . . .
H82A H 0.2661 0.9537 1.0958 0.074 Uiso 1 1 calc R . .
H82B H 0.3015 0.9283 1.1464 0.074 Uiso 1 1 calc R . .
H82C H 0.2503 0.9357 1.1683 0.074 Uiso 1 1 calc R . .
C83 C 0.2674(4) 0.8333(5) 1.1621(5) 0.048(3) Uani 1 1 d . . .
H83A H 0.2989 0.8345 1.1757 0.072 Uiso 1 1 calc R . .
H83B H 0.2598 0.7973 1.1471 0.072 Uiso 1 1 calc R . .
H83C H 0.2483 0.8429 1.1998 0.072 Uiso 1 1 calc R . .
C84 C 0.2107(3) 0.8703(5) 1.0837(6) 0.055(3) Uani 1 1 d . . .
H84A H 0.2055 0.8953 1.0472 0.083 Uiso 1 1 calc R . .
H84B H 0.1915 0.8797 1.1213 0.083 Uiso 1 1 calc R . .
H84C H 0.2036 0.8341 1.0689 0.083 Uiso 1 1 calc R . .
C85 C 0.3555(4) 1.0035(4) 0.9205(4) 0.029(2) Uani 1 1 d . . .
C86 C 0.3930(4) 1.0324(4) 0.9541(5) 0.040(3) Uani 1 1 d . . .
H86A H 0.3832 1.0693 0.9628 0.048 Uiso 1 1 calc R . .
H86B H 0.4187 1.0342 0.9229 0.048 Uiso 1 1 calc R . .
C87 C 0.4095(3) 1.0088(4) 1.0183(5) 0.037(3) Uani 1 1 d . . .
C88 C 0.4441(4) 1.0423(6) 1.0501(8) 0.074(4) Uani 1 1 d . . .
H88A H 0.4539 1.0257 1.0917 0.111 Uiso 1 1 calc R . .
H88B H 0.4316 1.0776 1.0595 0.111 Uiso 1 1 calc R . .
H88C H 0.4699 1.0459 1.0203 0.111 Uiso 1 1 calc R . .
C89 C 0.4276(6) 0.9540(6) 1.0062(9) 0.122(9) Uani 1 1 d . . .
H89A H 0.4381 0.9388 1.0482 0.182 Uiso 1 1 calc R . .
H89B H 0.4526 0.9560 0.9748 0.182 Uiso 1 1 calc R . .
H89C H 0.4038 0.9315 0.9877 0.182 Uiso 1 1 calc R . .
C90 C 0.3707(5) 1.0051(9) 1.0647(7) 0.112(7) Uani 1 1 d . . .
H90A H 0.3808 0.9898 1.1069 0.168 Uiso 1 1 calc R . .
H90B H 0.3475 0.9824 1.0452 0.168 Uiso 1 1 calc R . .
H90C H 0.3585 1.0407 1.0724 0.168 Uiso 1 1 calc R . .
C91 C 0.4077(3) 0.8410(3) 0.8069(4) 0.0179(19) Uani 1 1 d . . .
C92 C 0.4386(3) 0.7951(3) 0.8213(4) 0.023(2) Uani 1 1 d . . .
H92A H 0.4292 0.7646 0.7935 0.027 Uiso 1 1 calc R . .
H92B H 0.4344 0.7846 0.8682 0.027 Uiso 1 1 calc R . .
C93 C 0.4892(3) 0.8045(4) 0.8098(4) 0.026(2) Uani 1 1 d . . .
C94 C 0.5149(3) 0.7579(5) 0.8398(6) 0.051(3) Uani 1 1 d . . .
H94A H 0.5471 0.7632 0.8332 0.077 Uiso 1 1 calc R . .
H94B H 0.5055 0.7248 0.8181 0.077 Uiso 1 1 calc R . .
H94C H 0.5085 0.7557 0.8874 0.077 Uiso 1 1 calc R . .
C95 C 0.5038(3) 0.8560(5) 0.8436(6) 0.048(3) Uani 1 1 d . . .
H95A H 0.5360 0.8616 0.8363 0.072 Uiso 1 1 calc R . .
H95B H 0.4979 0.8536 0.8913 0.072 Uiso 1 1 calc R . .
H95C H 0.4869 0.8860 0.8249 0.072 Uiso 1 1 calc R . .
C96 C 0.5008(3) 0.8070(5) 0.7363(5) 0.042(3) Uani 1 1 d . . .
H96A H 0.5331 0.8130 0.7312 0.063 Uiso 1 1 calc R . .
H96B H 0.4843 0.8363 0.7154 0.063 Uiso 1 1 calc R . .
H96C H 0.4925 0.7734 0.7149 0.063 Uiso 1 1 calc R . .
C97 C 0.4290(3) 1.0289(4) 0.7522(5) 0.029(2) Uani 1 1 d . . .
H97A H 0.4066 1.0548 0.7685 0.035 Uiso 1 1 calc R . .
H97B H 0.4295 1.0310 0.7032 0.035 Uiso 1 1 calc R . .
C98 C 0.4747(3) 1.0432(4) 0.7793(5) 0.036(3) Uani 1 1 d . . .
H98A H 0.4966 1.0155 0.7663 0.043 Uiso 1 1 calc R . .
H98B H 0.4734 1.0443 0.8283 0.043 Uiso 1 1 calc R . .
C99 C 0.4901(4) 1.0966(4) 0.7534(6) 0.049(3) Uani 1 1 d . . .
H99A H 0.4929 1.0941 0.7045 0.058 Uiso 1 1 calc R . .
H99B H 0.4664 1.1231 0.7630 0.058 Uiso 1 1 calc R . .
C100 C 0.5337(4) 1.1170(6) 0.7808(7) 0.065(4) Uani 1 1 d . . .
H10D H 0.5400 1.1519 0.7602 0.078 Uiso 1 1 calc R . .
H10E H 0.5299 1.1229 0.8291 0.078 Uiso 1 1 calc R . .
C101 C 0.5722(5) 1.0828(7) 0.7709(8) 0.086(5) Uani 1 1 d . . .
H10F H 0.5988 1.0993 0.7910 0.129 Uiso 1 1 calc R . .
H10G H 0.5772 1.0778 0.7233 0.129 Uiso 1 1 calc R . .
H10H H 0.5667 1.0483 0.7918 0.129 Uiso 1 1 calc R . .
C102 C 0.3377(3) 0.8110(3) 0.6573(5) 0.024(2) Uani 1 1 d . . .
H10I H 0.3112 0.8045 0.6287 0.029 Uiso 1 1 calc R . .
H10J H 0.3271 0.8150 0.7036 0.029 Uiso 1 1 calc R . .
C103 C 0.3692(3) 0.7639(3) 0.6529(4) 0.026(2) Uani 1 1 d D . .
H10K H 0.3554 0.7333 0.6759 0.032 Uiso 1 1 calc R . .
H10L H 0.3973 0.7728 0.6767 0.032 Uiso 1 1 calc R . .
C104 C 0.3808(3) 0.7474(3) 0.5823(4) 0.024(2) Uani 1 1 d D . .
H10M H 0.3928 0.7786 0.5581 0.028 Uiso 1 1 calc R . .
H10N H 0.3531 0.7357 0.5594 0.028 Uiso 1 1 calc R . .
C105 C 0.4157(3) 0.7021(4) 0.5798(4) 0.030(2) Uani 1 1 d D . .
H10O H 0.4424 0.7124 0.6060 0.036 Uiso 1 1 calc R . .
H10P H 0.4027 0.6697 0.6002 0.036 Uiso 1 1 calc R . .
C106 C 0.4296(4) 0.6899(4) 0.5099(5) 0.042(3) Uani 1 1 d D . .
H10Q H 0.4518 0.6612 0.5102 0.063 Uiso 1 1 calc R . .
H10R H 0.4428 0.7217 0.4898 0.063 Uiso 1 1 calc R . .
H10S H 0.4033 0.6788 0.4841 0.063 Uiso 1 1 calc R . .
C107 C 0.1715(4) 1.1933(6) 0.6875(6) 0.055(4) Uani 1 1 d . . .
H10T H 0.1980 1.2059 0.6627 0.066 Uiso 1 1 calc R . .
H10U H 0.1808 1.1859 0.7338 0.066 Uiso 1 1 calc R . .
C108 C 0.1361(4) 1.2354(4) 0.6872(6) 0.046(3) Uani 1 1 d . . .
H10V H 0.1095 1.2220 0.7112 0.055 Uiso 1 1 calc R . .
H10W H 0.1475 1.2668 0.7116 0.055 Uiso 1 1 calc R . .
C109 C 0.1221(4) 1.2525(5) 0.6195(6) 0.052(3) Uani 1 1 d . . .
H10X H 0.1093 1.2215 0.5959 0.062 Uiso 1 1 calc R . .
H10Y H 0.1490 1.2642 0.5947 0.062 Uiso 1 1 calc R . .
C110 C 0.0874(5) 1.2979(6) 0.6191(8) 0.074(4) Uani 1 1 d . . .
H11D H 0.0592 1.2854 0.6401 0.089 Uiso 1 1 calc R . .
H11E H 0.0989 1.3281 0.6456 0.089 Uiso 1 1 calc R . .
C111 C 0.0775(6) 1.3164(8) 0.5490(8) 0.114(7) Uani 1 1 d . . .
H11F H 0.0554 1.3453 0.5502 0.170 Uiso 1 1 calc R . .
H11G H 0.0655 1.2867 0.5231 0.170 Uiso 1 1 calc R . .
H11H H 0.1053 1.3293 0.5285 0.170 Uiso 1 1 calc R . .
C112 C 0.0821(4) 0.9614(6) 0.7243(6) 0.059(4) Uani 1 1 d . . .
H11I H 0.1016 0.9318 0.7394 0.071 Uiso 0.60 1 calc PR B 1
H11J H 0.0849 0.9648 0.6755 0.071 Uiso 0.60 1 calc PR B 1
H11T H 0.0969 0.9320 0.7487 0.071 Uiso 0.40 1 calc PR B 2
H11U H 0.0953 0.9619 0.6792 0.071 Uiso 0.40 1 calc PR B 2
C113 C 0.0361(6) 0.9518(7) 0.7427(11) 0.040(5) Uiso 0.60 1 d PD C 1
H11K H 0.0161 0.9784 0.7218 0.049 Uiso 0.60 1 calc PR C 1
H11S H 0.0326 0.9540 0.7915 0.049 Uiso 0.60 1 calc PR C 1
C114 C 0.0246(5) 0.8967(7) 0.7186(9) 0.045(5) Uiso 0.60 1 d PD C 1
H11L H 0.0451 0.8709 0.7401 0.054 Uiso 0.60 1 calc PR C 1
H11M H 0.0299 0.8950 0.6702 0.054 Uiso 0.60 1 calc PR C 1
C115 C -0.0240(6) 0.8798(8) 0.7324(11) 0.063(6) Uiso 0.60 1 d PD C 1
H11N H -0.0301 0.8842 0.7804 0.076 Uiso 0.60 1 calc PR C 1
H11O H -0.0444 0.9040 0.7081 0.076 Uiso 0.60 1 calc PR C 1
C116 C -0.0346(10) 0.8242(10) 0.7133(16) 0.112(10) Uiso 0.60 1 d PD C 1
H11P H -0.0664 0.8169 0.7222 0.167 Uiso 0.60 1 calc PR C 1
H11Q H -0.0160 0.7997 0.7392 0.167 Uiso 0.60 1 calc PR C 1
H11R H -0.0286 0.8192 0.6659 0.167 Uiso 0.60 1 calc PR C 1
C123 C 0.0269(11) 0.9451(16) 0.7159(16) 0.066(11) Uiso 0.40 1 d PD C 2
H12D H 0.0102 0.9746 0.6947 0.079 Uiso 0.40 1 calc PR C 2
H12E H 0.0236 0.9129 0.6880 0.079 Uiso 0.40 1 calc PR C 2
C124 C 0.0089(8) 0.9348(15) 0.7848(14) 0.070(10) Uiso 0.40 1 d PD C 2
H12F H 0.0200 0.9625 0.8156 0.084 Uiso 0.40 1 calc PR C 2
H12G H 0.0197 0.8998 0.8008 0.084 Uiso 0.40 1 calc PR C 2
C125 C -0.0431(8) 0.9354(13) 0.7836(16) 0.073(10) Uiso 0.40 1 d PD C 2
H12H H -0.0548 0.9283 0.8287 0.087 Uiso 0.40 1 calc PR C 2
H12I H -0.0539 0.9708 0.7693 0.087 Uiso 0.40 1 calc PR C 2
C126 C -0.0597(11) 0.8942(14) 0.7372(18) 0.081(11) Uiso 0.40 1 d PD C 2
H12J H -0.0926 0.8948 0.7364 0.121 Uiso 0.40 1 calc PR C 2
H12K H -0.0494 0.8591 0.7519 0.121 Uiso 0.40 1 calc PR C 2
H12L H -0.0482 0.9014 0.6926 0.121 Uiso 0.40 1 calc PR C 2

loop_
_atom_site_aniso_label
_atom_site_aniso_U_11
_atom_site_aniso_U_22
_atom_site_aniso_U_33
_atom_site_aniso_U_23
_atom_site_aniso_U_13
_atom_site_aniso_U_12
Mn1 0.0197(7) 0.0207(7) 0.0174(7) 0.0009(6) -0.0004(6) 0.0078(6)
Mn2 0.0152(7) 0.0197(7) 0.0151(7) 0.0018(5) 0.0004(5) 0.0068(5)
Mn3 0.0126(7) 0.0331(8) 0.0160(7) 0.0040(6) 0.0015(5) 0.0078(6)
Mn4 0.0187(8) 0.0603(11) 0.0177(7) 0.0088(7) 0.0024(6) 0.0189(7)
Mn5 0.0142(7) 0.0164(7) 0.0171(7) -0.0004(5) 0.0011(5) 0.0058(5)
Mn6 0.0148(7) 0.0147(7) 0.0158(7) 0.0004(5) -0.0003(5) 0.0051(5)
Mn7 0.0214(7) 0.0255(8) 0.0149(7) 0.0024(6) 0.0029(5) 0.0125(6)
Mn8 0.0302(8) 0.0392(9) 0.0165(7) 0.0053(6) 0.0060(6) 0.0203(7)
Mn9 0.0159(7) 0.0143(7) 0.0188(7) -0.0010(5) -0.0016(5) 0.0044(5)
Mn10 0.0160(7) 0.0240(7) 0.0142(6) 0.0012(5) -0.0011(5) 0.0040(6)
Mn11 0.0267(9) 0.0825(14) 0.0199(8) 0.0100(8) 0.0061(7) 0.0339(9)
Mn12 0.0358(8) 0.0228(8) 0.0129(7) 0.0020(6) 0.0037(6) 0.0167(6)
O1 0.019(3) 0.011(3) 0.010(3) 0.003(2) 0.000(2) -0.001(2)
O2 0.019(3) 0.021(3) 0.018(3) 0.000(3) 0.000(3) 0.003(2)
O3 0.018(3) 0.003(3) 0.016(3) -0.004(2) -0.001(2) 0.006(2)
O4 0.017(3) 0.012(3) 0.022(3) 0.003(2) 0.002(2) 0.007(2)
O5 0.024(3) 0.008(3) 0.019(3) 0.004(2) 0.000(3) 0.010(2)
O6 0.019(3) 0.014(3) 0.014(3) -0.007(2) -0.002(2) -0.001(2)
O7 0.017(3) 0.006(3) 0.028(3) 0.003(2) 0.003(3) 0.004(2)
O8 0.016(3) 0.022(3) 0.018(3) -0.001(3) 0.002(3) 0.007(2)
O9 0.014(3) 0.050(4) 0.015(3) 0.005(3) -0.002(3) 0.011(3)
O10 0.024(3) 0.023(4) 0.027(3) 0.013(3) 0.005(3) 0.014(3)
O11 0.038(4) 0.015(3) 0.013(3) -0.001(2) 0.000(3) 0.014(3)
O12 0.022(3) 0.018(3) 0.013(3) 0.003(2) 0.001(2) 0.010(2)
O13 0.023(3) 0.022(3) 0.021(3) 0.010(3) -0.004(3) 0.008(3)
O14 0.019(3) 0.029(4) 0.015(3) -0.002(3) 0.001(3) 0.002(3)
O15 0.020(3) 0.038(4) 0.023(3) 0.002(3) -0.001(3) 0.001(3)
O16 0.016(3) 0.080(6) 0.017(3) 0.008(4) 0.001(3) 0.000(3)
O17 0.012(3) 0.021(3) 0.026(3) 0.004(3) 0.001(3) 0.006(2)
O18 0.021(3) 0.018(3) 0.016(3) 0.005(2) 0.000(2) 0.010(3)
O19 0.029(4) 0.025(4) 0.024(3) 0.004(3) 0.004(3) 0.014(3)
O20 0.043(4) 0.030(4) 0.028(4) -0.002(3) 0.005(3) 0.027(3)
O21 0.024(3) 0.022(3) 0.019(3) 0.002(3) 0.004(3) 0.011(3)
O22 0.019(3) 0.007(3) 0.026(3) 0.002(2) 0.000(3) 0.007(2)
O23 0.023(3) 0.020(3) 0.029(4) -0.003(3) 0.000(3) 0.005(3)
O24 0.022(3) 0.019(3) 0.030(4) -0.004(3) 0.000(3) 0.008(3)
O25 0.018(3) 0.037(4) 0.025(3) -0.001(3) 0.005(3) 0.004(3)
O26 0.012(3) 0.030(4) 0.024(3) 0.003(3) 0.002(2) 0.000(3)
O27 0.016(3) 0.033(4) 0.020(3) -0.003(3) -0.002(2) 0.001(3)
O28 0.020(3) 0.048(5) 0.028(4) 0.006(3) 0.000(3) 0.016(3)
O29 0.012(3) 0.035(4) 0.039(4) -0.009(3) -0.003(3) 0.006(3)
O30 0.042(4) 0.046(5) 0.023(4) 0.007(3) 0.010(3) 0.019(4)
O31 0.023(4) 0.145(9) 0.022(4) 0.010(5) -0.002(3) 0.037(5)
O32 0.037(5) 0.130(8) 0.026(4) 0.012(5) 0.006(4) 0.048(5)
O33 0.048(5) 0.133(9) 0.021(4) 0.015(5) 0.008(4) 0.065(5)
O34 0.037(4) 0.069(5) 0.016(4) 0.003(3) 0.009(3) 0.027(4)
O35 0.030(4) 0.057(5) 0.016(3) 0.008(3) 0.007(3) 0.005(3)
O36 0.029(4) 0.026(4) 0.049(4) 0.014(3) 0.014(3) 0.013(3)
O37 0.037(4) 0.047(4) 0.017(3) 0.005(3) 0.004(3) 0.020(3)
O38 0.062(5) 0.030(4) 0.015(3) 0.001(3) 0.000(3) 0.025(4)
O39 0.049(4) 0.033(4) 0.017(3) 0.002(3) 0.008(3) 0.022(3)
O40 0.029(4) 0.032(4) 0.019(3) 0.006(3) 0.006(3) 0.014(3)
O41 0.039(4) 0.029(4) 0.034(4) -0.009(3) -0.004(3) 0.015(3)
O42 0.026(4) 0.029(4) 0.022(3) -0.009(3) -0.002(3) -0.002(3)
O43 0.017(3) 0.036(4) 0.018(3) -0.002(3) -0.001(3) 0.006(3)
O44 0.022(3) 0.020(3) 0.021(3) 0.002(3) 0.003(3) 0.012(3)
O45 0.023(3) 0.028(4) 0.023(3) -0.001(3) -0.003(3) 0.006(3)
O46 0.021(3) 0.021(3) 0.022(3) -0.004(3) 0.002(3) 0.001(3)
O47 0.087(6) 0.054(5) 0.027(4) 0.018(4) 0.018(4) 0.054(5)
O48 0.020(4) 0.139(9) 0.025(4) 0.008(5) 0.008(3) 0.009(5)
C1 0.030(5) 0.025(5) 0.008(4) 0.002(4) 0.003(4) 0.010(4)
C2 0.028(5) 0.027(5) 0.026(5) 0.005(4) 0.002(4) 0.006(4)
C3 0.030(6) 0.041(6) 0.024(5) 0.010(4) 0.005(4) 0.004(5)
C4 0.047(7) 0.037(7) 0.047(7) 0.001(5) -0.006(5) -0.013(5)
C5 0.045(6) 0.046(7) 0.025(5) 0.005(5) 0.016(5) -0.001(5)
C6 0.027(6) 0.072(9) 0.054(7) 0.010(6) 0.006(5) 0.016(6)
C7 0.018(5) 0.060(7) 0.014(5) 0.011(5) 0.010(4) -0.007(5)
C8 0.012(4) 0.048(6) 0.018(5) 0.004(4) 0.002(4) 0.000(4)
C9 0.028(6) 0.055(7) 0.033(6) -0.001(5) 0.004(5) 0.005(5)
C10 0.030(6) 0.093(10) 0.033(6) -0.001(6) 0.000(5) 0.028(6)
C11 0.034(7) 0.096(11) 0.032(6) -0.010(6) 0.010(5) 0.022(6)
C12 0.065(8) 0.072(10) 0.047(8) -0.012(7) 0.017(7) 0.015(7)
C13 0.021(5) 0.025(5) 0.018(5) 0.000(4) -0.005(4) 0.010(4)
C14 0.016(5) 0.022(5) 0.019(5) 0.009(4) -0.002(4) 0.002(4)
C15 0.019(5) 0.018(5) 0.022(5) 0.006(4) 0.001(4) 0.003(4)
C16 0.022(5) 0.037(6) 0.034(6) 0.011(4) 0.002(4) 0.015(4)
C17 0.043(6) 0.034(6) 0.049(7) 0.009(5) -0.010(5) -0.006(5)
C18 0.022(5) 0.032(6) 0.024(5) 0.008(4) -0.004(4) 0.005(4)
C19 0.036(6) 0.032(6) 0.013(5) 0.001(4) 0.004(4) 0.018(5)
C20 0.052(7) 0.026(6) 0.026(5) 0.008(4) 0.013(5) 0.013(5)
C21 0.058(7) 0.025(6) 0.025(5) -0.006(4) -0.006(5) 0.004(5)
C22 0.063(8) 0.032(6) 0.040(6) -0.001(5) -0.006(6) -0.001(5)
C23 0.072(8) 0.047(7) 0.022(5) -0.007(5) -0.002(5) -0.010(6)
C24 0.045(7) 0.045(7) 0.026(6) -0.005(5) 0.007(5) 0.011(5)
C25 0.014(5) 0.021(5) 0.030(5) -0.006(4) 0.003(4) 0.001(4)
C26 0.005(4) 0.024(5) 0.020(5) 0.004(4) 0.001(3) 0.002(3)
C27 0.013(5) 0.018(5) 0.035(5) 0.000(4) 0.006(4) 0.001(4)
C28 0.025(5) 0.013(5) 0.038(6) -0.008(4) 0.009(4) 0.001(4)
C29 0.017(5) 0.033(6) 0.049(6) 0.006(5) 0.007(4) 0.009(4)
C30 0.034(6) 0.027(6) 0.030(6) -0.002(4) 0.014(4) 0.000(4)
C31 0.018(4) 0.009(4) 0.015(4) 0.003(3) 0.002(4) 0.005(3)
C32 0.022(5) 0.021(5) 0.028(5) 0.007(4) -0.002(4) 0.003(4)
C33 0.022(5) 0.035(6) 0.033(6) -0.006(4) -0.002(4) 0.006(4)
C34 0.034(6) 0.051(8) 0.066(8) -0.037(6) -0.006(6) 0.007(5)
C35 0.076(9) 0.080(9) 0.016(5) 0.000(6) -0.004(6) 0.026(7)
C36 0.028(6) 0.066(8) 0.045(7) -0.012(6) 0.013(5) -0.011(5)
C37 0.023(5) 0.024(5) 0.018(5) -0.001(4) -0.002(4) 0.005(4)
C38 0.032(6) 0.045(6) 0.030(6) 0.010(5) 0.008(5) -0.002(5)
C39 0.030(5) 0.028(5) 0.018(5) 0.009(4) 0.003(4) -0.002(4)
C40 0.109(12) 0.060(9) 0.079(10) 0.035(8) 0.053(9) 0.031(9)
C41 0.038(7) 0.090(10) 0.017(5) 0.007(6) 0.009(5) -0.004(6)
C42 0.064(8) 0.104(12) 0.025(6) 0.009(6) -0.006(6) -0.033(8)
C43 0.029(5) 0.023(5) 0.021(5) -0.001(4) 0.012(4) 0.008(4)
C44 0.021(5) 0.049(6) 0.021(5) 0.018(4) 0.005(4) 0.014(5)
C45 0.039(6) 0.058(8) 0.026(6) 0.002(5) -0.011(5) -0.012(6)
C46 0.087(10) 0.033(7) 0.049(7) -0.006(5) 0.001(7) -0.006(6)
C47 0.069(9) 0.087(10) 0.032(7) -0.001(6) -0.032(6) -0.021(8)
C48 0.061(9) 0.126(14) 0.048(8) 0.019(9) 0.004(7) -0.045(9)
C49 0.029(6) 0.035(6) 0.014(5) -0.001(4) -0.007(4) 0.011(4)
C50 0.021(5) 0.030(6) 0.030(5) -0.004(4) -0.006(4) 0.012(4)
C51 0.031(5) 0.020(5) 0.026(5) 0.006(4) 0.000(4) -0.008(4)
C52 0.060(7) 0.044(7) 0.026(5) 0.000(5) 0.007(5) -0.012(6)
C53 0.028(6) 0.045(7) 0.064(8) 0.031(6) -0.019(5) -0.004(5)
C54 0.033(6) 0.035(6) 0.039(6) 0.014(5) -0.004(5) -0.003(5)
C55 0.035(7) 0.154(15) 0.027(7) 0.013(8) -0.004(6) 0.048(8)
C56 0.055(8) 0.114(13) 0.036(7) 0.013(7) 0.009(6) 0.059(8)
C57 0.034(7) 0.152(16) 0.040(7) 0.040(9) 0.001(6) 0.032(8)
C58 0.031(8) 0.26(3) 0.090(13) -0.021(15) -0.019(8) -0.006(12)
C59 0.042(8) 0.20(2) 0.037(8) 0.015(10) -0.007(6) 0.010(10)
C60 0.018(6) 0.119(13) 0.067(9) 0.038(8) -0.011(6) 0.014(7)
C61 0.057(8) 0.100(11) 0.025(6) 0.025(6) 0.014(6) 0.056(8)
C63 0.045(8) 0.143(16) 0.070(10) 0.046(10) 0.023(7) 0.076(10)
C64 0.096(15) 0.19(3) 0.21(3) 0.10(2) 0.094(16) 0.103(16)
C65 0.083(11) 0.24(2) 0.072(11) 0.068(13) 0.045(9) 0.113(14)
C66 0.071(10) 0.146(17) 0.077(11) 0.059(11) 0.016(8) 0.073(10)
C67 0.047(7) 0.039(7) 0.025(6) -0.004(5) 0.017(5) 0.017(5)
C68 0.048(7) 0.056(8) 0.030(6) 0.009(5) 0.008(5) 0.019(6)
C69 0.030(6) 0.065(9) 0.045(7) 0.019(6) 0.005(5) 0.015(6)
C70 0.047(8) 0.063(10) 0.087(10) 0.003(8) 0.022(7) -0.012(7)
C71 0.050(9) 0.168(18) 0.043(8) 0.014(9) 0.018(7) 0.003(10)
C72 0.044(7) 0.063(9) 0.075(10) -0.009(7) 0.032(7) 0.004(6)
C73 0.037(6) 0.039(6) 0.024(5) 0.004(5) 0.008(5) 0.006(5)
C74 0.050(6) 0.019(5) 0.030(5) 0.013(4) 0.017(5) 0.023(5)
C75 0.067(8) 0.036(6) 0.025(6) -0.008(5) -0.003(5) 0.024(6)
C76 0.084(10) 0.096(11) 0.023(6) -0.029(6) -0.015(6) 0.059(8)
C77 0.076(9) 0.032(6) 0.044(7) -0.017(5) -0.009(6) 0.018(6)
C78 0.060(8) 0.061(8) 0.028(6) -0.007(5) -0.009(5) 0.026(6)
C79 0.038(6) 0.013(5) 0.023(5) -0.004(4) -0.008(4) 0.007(4)
C80 0.039(6) 0.038(6) 0.023(5) 0.005(4) 0.006(4) 0.017(5)
C81 0.028(5) 0.034(6) 0.019(5) 0.002(4) -0.009(4) 0.012(4)
C82 0.081(9) 0.043(7) 0.023(6) -0.003(5) 0.017(6) 0.013(6)
C83 0.058(7) 0.058(8) 0.029(6) 0.030(5) 0.013(5) 0.030(6)
C84 0.030(6) 0.079(10) 0.057(8) 0.022(7) 0.005(6) 0.000(6)
C85 0.053(7) 0.013(5) 0.021(5) -0.009(4) 0.011(5) -0.006(5)
C86 0.058(7) 0.015(5) 0.046(7) -0.012(5) 0.001(5) -0.013(5)
C87 0.035(6) 0.036(6) 0.039(6) -0.004(5) -0.008(5) 0.000(5)
C88 0.065(9) 0.062(10) 0.096(11) -0.032(8) -0.026(8) -0.020(7)
C89 0.161(17) 0.063(11) 0.141(16) -0.040(11) -0.125(14) 0.059(11)
C90 0.056(10) 0.24(2) 0.039(8) 0.017(11) -0.017(7) -0.013(12)
C91 0.019(5) 0.014(4) 0.021(5) 0.000(4) -0.010(4) 0.000(4)
C92 0.023(5) 0.021(5) 0.025(5) 0.005(4) 0.001(4) 0.013(4)
C93 0.020(5) 0.033(6) 0.024(5) -0.006(4) -0.006(4) 0.007(4)
C94 0.022(6) 0.078(9) 0.053(8) 0.013(6) -0.001(5) 0.028(6)
C95 0.027(6) 0.045(7) 0.073(9) -0.009(6) -0.013(6) -0.004(5)
C96 0.027(6) 0.050(7) 0.050(7) 0.003(6) 0.006(5) 0.022(5)
C97 0.022(5) 0.023(5) 0.042(6) -0.004(4) -0.011(4) -0.003(4)
C98 0.030(6) 0.043(7) 0.034(6) -0.006(5) -0.009(4) -0.012(5)
C99 0.049(7) 0.033(7) 0.064(8) -0.003(6) -0.011(6) -0.003(5)
C100 0.047(8) 0.080(11) 0.069(10) -0.008(8) -0.009(7) -0.018(7)
C101 0.063(10) 0.111(14) 0.084(12) 0.036(10) -0.015(8) -0.022(9)
C102 0.027(5) 0.017(5) 0.029(5) -0.006(4) 0.004(4) 0.003(4)
C103 0.031(5) 0.019(5) 0.029(5) 0.009(4) 0.002(4) -0.002(4)
C104 0.027(5) 0.013(4) 0.031(5) 0.008(4) -0.007(4) 0.003(4)
C105 0.033(6) 0.028(6) 0.029(5) -0.010(4) -0.008(4) 0.005(4)
C106 0.051(7) 0.033(6) 0.042(6) -0.026(5) 0.003(5) 0.006(5)
C107 0.034(7) 0.100(11) 0.032(6) -0.010(7) 0.002(5) 0.004(7)
C108 0.050(7) 0.036(7) 0.051(7) -0.010(5) 0.018(6) -0.007(5)
C109 0.048(7) 0.048(7) 0.059(8) 0.004(6) 0.015(6) 0.022(6)
C110 0.072(10) 0.054(9) 0.097(12) 0.016(8) 0.024(8) 0.034(7)
C111 0.097(13) 0.147(18) 0.097(14) 0.037(12) -0.008(11) 0.072(13)
C112 0.026(6) 0.118(13) 0.034(7) 0.022(7) -0.002(5) 0.003(7)

loop_
_atom_type_symbol
_atom_type_description
_atom_type_scat_dispersion_real
_atom_type_scat_dispersion_imag
_atom_type_scat_source
C C 0.0033 0.0016 'International Tables Vol C Tables 4.2.6.8 and 6.1.1.4'
H H 0.0000 0.0000 'International Tables Vol C Tables 4.2.6.8 and 6.1.1.4'
O O 0.0106 0.0060 'International Tables Vol C Tables 4.2.6.8 and 6.1.1.4'
Mn Mn 0.3368 0.7283 'International Tables Vol C Tables 4.2.6.8 and 6.1.1.4'

loop_
_geom_angle_atom_site_label_1
_geom_angle_atom_site_label_2
_geom_angle_atom_site_label_3
_geom_angle
_geom_angle_site_symmetry_1
_geom_angle_site_symmetry_3
_geom_angle_publ_flag
O12 Mn1 O5 82.7(2) . . ?
O12 Mn1 O40 96.7(2) . . ?
O5 Mn1 O40 174.2(3) . . ?
O12 Mn1 O43 175.0(3) . . ?
O5 Mn1 O43 94.5(2) . . ?
O40 Mn1 O43 85.6(2) . . ?
O12 Mn1 O42 95.1(2) . . ?
O5 Mn1 O42 95.4(2) . . ?
O40 Mn1 O42 90.4(3) . . ?
O43 Mn1 O42 89.3(2) . . ?
O12 Mn1 O13 84.7(2) . . ?
O5 Mn1 O13 85.9(2) . . ?
O40 Mn1 O13 88.3(2) . . ?
O43 Mn1 O13 91.0(2) . . ?
O42 Mn1 O13 178.7(2) . . ?
O12 Mn1 Mn2 41.29(16) . . ?
O5 Mn1 Mn2 42.07(17) . . ?
O40 Mn1 Mn2 136.24(19) . . ?
O43 Mn1 Mn2 135.23(18) . . ?
O42 Mn1 Mn2 102.77(17) . . ?
O13 Mn1 Mn2 77.92(15) . . ?
O12 Mn2 O5 84.7(2) . . ?
O12 Mn2 O1 174.6(2) . . ?
O5 Mn2 O1 98.1(2) . . ?
O12 Mn2 O14 91.8(2) . . ?
O5 Mn2 O14 93.8(2) . . ?
O1 Mn2 O14 92.6(2) . . ?
O12 Mn2 O3 92.3(2) . . ?
O5 Mn2 O3 90.3(2) . . ?
O1 Mn2 O3 83.0(2) . . ?
O14 Mn2 O3 174.4(2) . . ?
O12 Mn2 O2 96.4(2) . . ?
O5 Mn2 O2 173.0(3) . . ?
O1 Mn2 O2 80.2(2) . . ?
O14 Mn2 O2 93.0(2) . . ?
O3 Mn2 O2 82.8(2) . . ?
O12 Mn2 Mn1 42.50(17) . . ?
O5 Mn2 Mn1 42.87(17) . . ?
O1 Mn2 Mn1 140.83(17) . . ?
O14 Mn2 Mn1 87.83(17) . . ?
O3 Mn2 Mn1 97.75(16) . . ?
O2 Mn2 Mn1 138.91(18) . . ?
O12 Mn2 Mn7 89.18(17) . . ?
O5 Mn2 Mn7 131.63(18) . . ?
O1 Mn2 Mn7 85.47(16) . . ?
O14 Mn2 Mn7 134.39(18) . . ?
O3 Mn2 Mn7 42.03(16) . . ?
O2 Mn2 Mn7 41.70(17) . . ?
Mn1 Mn2 Mn7 120.89(6) . . ?
O12 Mn2 Mn6 134.27(19) . . ?
O5 Mn2 Mn6 89.17(17) . . ?
O1 Mn2 Mn6 41.52(16) . . ?
O14 Mn2 Mn6 133.83(17) . . ?
O3 Mn2 Mn6 42.31(16) . . ?
O2 Mn2 Mn6 85.13(18) . . ?
Mn1 Mn2 Mn6 122.41(6) . . ?
Mn7 Mn2 Mn6 62.22(5) . . ?
O12 Mn2 Mn3 136.59(18) . . ?
O5 Mn2 Mn3 138.09(18) . . ?
O1 Mn2 Mn3 40.11(16) . . ?
O14 Mn2 Mn3 91.86(17) . . ?
O3 Mn2 Mn3 82.56(16) . . ?
O2 Mn2 Mn3 40.17(17) . . ?
Mn1 Mn2 Mn3 179.02(6) . . ?
Mn7 Mn2 Mn3 58.80(5) . . ?
Mn6 Mn2 Mn3 58.41(4) . . ?
O9 Mn3 O8 84.6(2) . . ?
O9 Mn3 O4 90.6(3) . . ?
O8 Mn3 O4 92.4(2) . . ?
O9 Mn3 O15 93.6(3) . . ?
O8 Mn3 O15 92.5(3) . . ?
O4 Mn3 O15 173.9(3) . . ?
O9 Mn3 O1 173.5(3) . . ?
O8 Mn3 O1 97.0(2) . . ?
O4 Mn3 O1 83.1(2) . . ?
O15 Mn3 O1 92.6(2) . . ?
O9 Mn3 O2 97.9(2) . . ?
O8 Mn3 O2 174.8(3) . . ?
O4 Mn3 O2 83.1(2) . . ?
O15 Mn3 O2 91.9(3) . . ?
O1 Mn3 O2 80.0(2) . . ?
O9 Mn3 Mn4 43.13(18) . . ?
O8 Mn3 Mn4 42.53(17) . . ?
O4 Mn3 Mn4 99.33(18) . . ?
O15 Mn3 Mn4 86.79(19) . . ?
O1 Mn3 Mn4 139.29(16) . . ?
O2 Mn3 Mn4 140.67(18) . . ?
O9 Mn3 Mn6 132.0(2) . . ?
O8 Mn3 Mn6 89.34(18) . . ?
O4 Mn3 Mn6 42.12(16) . . ?
O15 Mn3 Mn6 134.20(19) . . ?
O1 Mn3 Mn6 41.92(16) . . ?
O2 Mn3 Mn6 85.62(17) . . ?
Mn4 Mn3 Mn6 122.21(6) . . ?
O9 Mn3 Mn7 89.3(2) . . ?
O8 Mn3 Mn7 134.39(19) . . ?
O4 Mn3 Mn7 42.40(17) . . ?
O15 Mn3 Mn7 133.08(19) . . ?
O1 Mn3 Mn7 85.09(16) . . ?
O2 Mn3 Mn7 41.52(17) . . ?
Mn4 Mn3 Mn7 123.68(7) . . ?
Mn6 Mn3 Mn7 62.32(5) . . ?
O9 Mn3 Mn2 138.01(19) . . ?
O8 Mn3 Mn2 136.84(17) . . ?
O4 Mn3 Mn2 82.80(17) . . ?
O15 Mn3 Mn2 91.08(19) . . ?
O1 Mn3 Mn2 39.90(15) . . ?
O2 Mn3 Mn2 40.20(17) . . ?
Mn4 Mn3 Mn2 177.70(7) . . ?
Mn6 Mn3 Mn2 58.96(4) . . ?
Mn7 Mn3 Mn2 58.52(4) . . ?
O8 Mn4 O9 83.0(2) . . ?
O8 Mn4 O31 174.6(4) . . ?
O9 Mn4 O31 94.8(3) . . ?
O8 Mn4 O28 96.5(3) . . ?
O9 Mn4 O28 177.5(3) . . ?
O31 Mn4 O28 85.5(3) . . ?
O8 Mn4 O30 94.9(3) . . ?
O9 Mn4 O30 93.3(3) . . ?
O31 Mn4 O30 90.2(4) . . ?
O28 Mn4 O30 89.2(3) . . ?
O8 Mn4 O16 86.4(3) . . ?
O9 Mn4 O16 87.6(3) . . ?
O31 Mn4 O16 88.5(4) . . ?
O28 Mn4 O16 89.9(3) . . ?
O30 Mn4 O16 178.5(3) . . ?
O8 Mn4 Mn3 41.99(18) . . ?
O9 Mn4 Mn3 42.04(17) . . ?
O31 Mn4 Mn3 134.8(2) . . ?
O28 Mn4 Mn3 136.96(19) . . ?
O30 Mn4 Mn3 102.56(19) . . ?
O16 Mn4 Mn3 78.87(17) . . ?
O6 Mn5 O7 84.0(2) . . ?
O6 Mn5 O25 176.1(3) . . ?
O7 Mn5 O25 95.9(2) . . ?
O6 Mn5 O22 94.9(2) . . ?
O7 Mn5 O22 174.7(2) . . ?
O25 Mn5 O22 84.8(2) . . ?
O6 Mn5 O23 94.8(2) . . ?
O7 Mn5 O23 93.7(2) . . ?
O25 Mn5 O23 89.0(3) . . ?
O22 Mn5 O23 91.5(2) . . ?
O6 Mn5 O17 87.4(2) . . ?
O7 Mn5 O17 84.8(2) . . ?
O25 Mn5 O17 88.8(2) . . ?
O22 Mn5 O17 90.0(2) . . ?
O23 Mn5 O17 177.2(2) . . ?
O6 Mn5 Mn6 41.98(16) . . ?
O7 Mn5 Mn6 42.75(17) . . ?
O25 Mn5 Mn6 137.21(19) . . ?
O22 Mn5 Mn6 135.15(18) . . ?
O23 Mn5 Mn6 101.93(16) . . ?
O17 Mn5 Mn6 78.57(15) . . ?
O6 Mn6 O7 85.6(2) . . ?
O6 Mn6 O1 90.2(2) . . ?
O7 Mn6 O1 92.4(2) . . ?
O6 Mn6 O4 173.9(3) . . ?
O7 Mn6 O4 95.9(2) . . ?
O1 Mn6 O4 83.8(2) . . ?
O6 Mn6 O18 93.9(2) . . ?
O7 Mn6 O18 91.8(2) . . ?
O1 Mn6 O18 174.4(2) . . ?
O4 Mn6 O18 92.0(2) . . ?
O6 Mn6 O3 98.1(2) . . ?
O7 Mn6 O3 174.6(2) . . ?
O1 Mn6 O3 83.8(2) . . ?
O4 Mn6 O3 80.0(2) . . ?
O18 Mn6 O3 91.8(2) . . ?
O6 Mn6 Mn5 43.03(17) . . ?
O7 Mn6 Mn5 43.33(16) . . ?
O1 Mn6 Mn5 98.07(17) . . ?
O4 Mn6 Mn5 139.16(18) . . ?
O18 Mn6 Mn5 87.57(17) . . ?
O3 Mn6 Mn5 140.89(16) . . ?
O6 Mn6 Mn3 132.34(17) . . ?
O7 Mn6 Mn3 88.58(17) . . ?
O1 Mn6 Mn3 42.78(17) . . ?
O4 Mn6 Mn3 41.96(17) . . ?
O18 Mn6 Mn3 133.59(17) . . ?
O3 Mn6 Mn3 86.04(17) . . ?
Mn5 Mn6 Mn3 121.46(6) . . ?
O6 Mn6 Mn2 89.04(18) . . ?
O7 Mn6 Mn2 134.20(17) . . ?
O1 Mn6 Mn2 42.14(16) . . ?
O4 Mn6 Mn2 85.63(17) . . ?
O18 Mn6 Mn2 133.96(17) . . ?
O3 Mn6 Mn2 42.49(16) . . ?
Mn5 Mn6 Mn2 122.56(6) . . ?
Mn3 Mn6 Mn2 62.63(5) . . ?
O6 Mn6 Mn7 137.70(18) . . ?
O7 Mn6 Mn7 136.16(17) . . ?
O1 Mn6 Mn7 83.00(17) . . ?
O4 Mn6 Mn7 40.27(17) . . ?
O18 Mn6 Mn7 91.36(17) . . ?
O3 Mn6 Mn7 39.71(16) . . ?
Mn5 Mn6 Mn7 178.78(6) . . ?
Mn3 Mn6 Mn7 59.02(5) . . ?
Mn2 Mn6 Mn7 58.65(4) . . ?
O11 Mn7 O10 85.2(3) . . ?
O11 Mn7 O2 92.3(3) . . ?
O10 Mn7 O2 90.1(3) . . ?
O11 Mn7 O3 96.7(2) . . ?
O10 Mn7 O3 174.4(3) . . ?
O2 Mn7 O3 84.6(2) . . ?
O11 Mn7 O19 91.9(3) . . ?
O10 Mn7 O19 93.0(3) . . ?
O2 Mn7 O19 174.9(3) . . ?
O3 Mn7 O19 92.1(2) . . ?
O11 Mn7 O4 174.9(2) . . ?
O10 Mn7 O4 97.7(2) . . ?
O2 Mn7 O4 83.5(2) . . ?
O3 Mn7 O4 80.0(2) . . ?
O19 Mn7 O4 92.1(2) . . ?
O11 Mn7 Mn8 42.63(18) . . ?
O10 Mn7 Mn8 43.33(18) . . ?
O2 Mn7 Mn8 97.82(18) . . ?
O3 Mn7 Mn8 139.14(17) . . ?
O19 Mn7 Mn8 87.19(18) . . ?
O4 Mn7 Mn8 140.82(17) . . ?
O11 Mn7 Mn2 89.18(17) . . ?
O10 Mn7 Mn2 132.3(2) . . ?
O2 Mn7 Mn2 42.75(17) . . ?
O3 Mn7 Mn2 42.75(16) . . ?
O19 Mn7 Mn2 134.57(19) . . ?
O4 Mn7 Mn2 85.73(17) . . ?
Mn8 Mn7 Mn2 121.38(6) . . ?
O11 Mn7 Mn3 134.5(2) . . ?
O10 Mn7 Mn3 88.9(2) . . ?
O2 Mn7 Mn3 42.53(17) . . ?
O3 Mn7 Mn3 86.10(16) . . ?
O19 Mn7 Mn3 133.48(18) . . ?
O4 Mn7 Mn3 41.78(17) . . ?
Mn8 Mn7 Mn3 122.64(6) . . ?
Mn2 Mn7 Mn3 62.68(5) . . ?
O11 Mn7 Mn6 136.83(19) . . ?
O10 Mn7 Mn6 137.46(19) . . ?
O2 Mn7 Mn6 83.32(18) . . ?
O3 Mn7 Mn6 40.21(16) . . ?
O19 Mn7 Mn6 91.67(18) . . ?
O4 Mn7 Mn6 39.84(16) . . ?
Mn8 Mn7 Mn6 178.69(7) . . ?
Mn2 Mn7 Mn6 59.13(4) . . ?
Mn3 Mn7 Mn6 58.66(4) . . ?
O11 Mn8 O10 84.0(2) . . ?
O11 Mn8 O37 96.3(3) . . ?
O10 Mn8 O37 178.1(3) . . ?
O11 Mn8 O34 176.0(3) . . ?
O10 Mn8 O34 94.2(3) . . ?
O37 Mn8 O34 85.3(3) . . ?
O11 Mn8 O35 93.0(3) . . ?
O10 Mn8 O35 93.1(3) . . ?
O37 Mn8 O35 88.8(3) . . ?
O34 Mn8 O35 90.6(3) . . ?
O11 Mn8 O20 83.2(2) . . ?
O10 Mn8 O20 88.0(3) . . ?
O37 Mn8 O20 90.2(3) . . ?
O34 Mn8 O20 93.2(3) . . ?
O35 Mn8 O20 175.9(2) . . ?
O11 Mn8 Mn7 42.00(17) . . ?
O10 Mn8 Mn7 42.70(18) . . ?
O37 Mn8 Mn7 137.3(2) . . ?
O34 Mn8 Mn7 135.6(2) . . ?
O35 Mn8 Mn7 100.11(18) . . ?
O20 Mn8 Mn7 78.03(17) . . ?
O5 Mn9 O6 95.1(2) . . ?
O5 Mn9 O21 173.9(2) . . ?
O6 Mn9 O21 90.8(2) . . ?
O5 Mn9 O44 90.1(2) . . ?
O6 Mn9 O44 174.3(2) . . ?
O21 Mn9 O44 84.0(2) . . ?
O5 Mn9 O45 95.3(2) . . ?
O6 Mn9 O45 93.7(2) . . ?
O21 Mn9 O45 83.0(2) . . ?
O44 Mn9 O45 88.1(2) . . ?
O5 Mn9 O46 91.8(2) . . ?
O6 Mn9 O46 94.8(2) . . ?
O21 Mn9 O46 88.9(2) . . ?
O44 Mn9 O46 82.8(2) . . ?
O45 Mn9 O46 168.3(2) . . ?
O7 Mn10 O8 93.8(2) . . ?
O7 Mn10 O26 90.9(2) . . ?
O8 Mn10 O26 174.6(2) . . ?
O7 Mn10 O27 173.1(2) . . ?
O8 Mn10 O27 92.5(2) . . ?
O26 Mn10 O27 83.0(2) . . ?
O7 Mn10 O24 94.2(2) . . ?
O8 Mn10 O24 95.7(2) . . ?
O26 Mn10 O24 86.8(2) . . ?
O27 Mn10 O24 82.4(2) . . ?
O7 Mn10 O29 99.2(2) . . ?
O8 Mn10 O29 93.9(2) . . ?
O26 Mn10 O29 82.6(2) . . ?
O27 Mn10 O29 83.1(2) . . ?
O24 Mn10 O29 162.9(2) . . ?
O10 Mn11 O9 95.7(3) . . ?
O10 Mn11 O33 90.6(3) . . ?
O9 Mn11 O33 173.6(3) . . ?
O10 Mn11 O32 174.1(3) . . ?
O9 Mn11 O32 90.1(3) . . ?
O33 Mn11 O32 83.5(3) . . ?
O10 Mn11 O47 92.7(3) . . ?
O9 Mn11 O47 95.2(3) . . ?
O33 Mn11 O47 85.0(3) . . ?
O32 Mn11 O47 87.6(4) . . ?
O10 Mn11 O48 96.5(3) . . ?
O9 Mn11 O48 93.7(3) . . ?
O33 Mn11 O48 85.1(4) . . ?
O32 Mn11 O48 82.3(3) . . ?
O47 Mn11 O48 166.6(3) . . ?
O11 Mn12 O12 93.9(2) . . ?
O11 Mn12 O38 92.7(2) . . ?
O12 Mn12 O38 173.0(2) . . ?
O11 Mn12 O39 173.9(3) . . ?
O12 Mn12 O39 91.3(2) . . ?
O38 Mn12 O39 82.3(2) . . ?
O11 Mn12 O41 94.7(3) . . ?
O12 Mn12 O41 94.7(2) . . ?
O38 Mn12 O41 82.3(3) . . ?
O39 Mn12 O41 88.1(3) . . ?
O11 Mn12 O36 94.5(3) . . ?
O12 Mn12 O36 96.3(3) . . ?
O38 Mn12 O36 85.6(3) . . ?
O39 Mn12 O36 81.8(3) . . ?
O41 Mn12 O36 165.2(3) . . ?
Mn6 O1 Mn2 96.3(2) . . ?
Mn6 O1 Mn3 95.3(2) . . ?
Mn2 O1 Mn3 100.0(2) . . ?
Mn7 O2 Mn3 96.0(3) . . ?
Mn7 O2 Mn2 95.6(3) . . ?
Mn3 O2 Mn2 99.6(3) . . ?
Mn7 O3 Mn6 100.1(2) . . ?
Mn7 O3 Mn2 95.2(2) . . ?
Mn6 O3 Mn2 95.2(2) . . ?
Mn3 O4 Mn6 95.9(2) . . ?
Mn3 O4 Mn7 95.8(3) . . ?
Mn6 O4 Mn7 99.9(3) . . ?
Mn2 O5 Mn9 132.1(3) . . ?
Mn2 O5 Mn1 95.1(3) . . ?
Mn9 O5 Mn1 128.8(3) . . ?
Mn6 O6 Mn5 95.0(2) . . ?
Mn6 O6 Mn9 132.4(3) . . ?
Mn5 O6 Mn9 127.9(3) . . ?
Mn6 O7 Mn10 134.1(3) . . ?
Mn6 O7 Mn5 93.9(2) . . ?
Mn10 O7 Mn5 124.6(3) . . ?
Mn3 O8 Mn4 95.5(3) . . ?
Mn3 O8 Mn10 133.6(3) . . ?
Mn4 O8 Mn10 124.1(3) . . ?
Mn3 O9 Mn11 132.1(3) . . ?
Mn3 O9 Mn4 94.8(3) . . ?
Mn11 O9 Mn4 129.1(3) . . ?
Mn11 O10 Mn7 131.9(3) . . ?
Mn11 O10 Mn8 129.3(3) . . ?
Mn7 O10 Mn8 94.0(3) . . ?
Mn7 O11 Mn8 95.4(3) . . ?
Mn7 O11 Mn12 133.4(3) . . ?
Mn8 O11 Mn12 123.6(3) . . ?
Mn2 O12 Mn1 96.2(2) . . ?
Mn2 O12 Mn12 133.7(3) . . ?
Mn1 O12 Mn12 122.4(3) . . ?
C1 O13 Mn1 123.7(6) . . ?
C1 O14 Mn2 123.8(5) . . ?
C7 O15 Mn3 126.4(6) . . ?
C7 O16 Mn4 123.8(6) . . ?
C13 O17 Mn5 122.6(6) . . ?
C13 O18 Mn6 124.9(5) . . ?
C19 O19 Mn7 125.2(6) . . ?
C19 O20 Mn8 122.5(6) . . ?
C25 O21 Mn9 137.1(6) . . ?
C25 O22 Mn5 132.3(6) . . ?
C31 O23 Mn5 128.6(5) . . ?
C31 O24 Mn10 135.7(6) . . ?
C37 O25 Mn5 131.3(6) . . ?
C37 O26 Mn10 133.6(6) . . ?
C43 O27 Mn10 133.7(6) . . ?
C43 O28 Mn4 131.6(6) . . ?
C49 O29 Mn10 133.4(6) . . ?
C49 O30 Mn4 126.0(6) . . ?
C55 O31 Mn4 131.8(7) . . ?
C55 O32 Mn11 137.8(7) . . ?
C61 O33 Mn11 136.0(7) . . ?
C61 O34 Mn8 131.4(7) . . ?
C67 O35 Mn8 128.8(7) . . ?
C67 O36 Mn12 134.0(7) . . ?
C73 O37 Mn8 133.7(6) . . ?
C73 O38 Mn12 132.2(6) . . ?
C79 O39 Mn12 135.2(6) . . ?
C79 O40 Mn1 131.6(6) . . ?
C85 O41 Mn12 135.8(6) . . ?
C85 O42 Mn1 127.7(6) . . ?
C91 O43 Mn1 132.6(5) . . ?
C91 O44 Mn9 135.7(5) . . ?
C97 O45 Mn9 121.8(5) . . ?
C102 O46 Mn9 124.4(5) . . ?
C107 O47 Mn11 127.8(7) . . ?
C112 O48 Mn11 123.1(6) . . ?
O13 C1 O14 126.3(8) . . ?
O13 C1 C2 119.8(8) . . ?
O14 C1 C2 113.9(7) . . ?
C1 C2 C3 113.8(8) . . ?
C6 C3 C4 108.3(9) . . ?
C6 C3 C5 109.4(9) . . ?
C4 C3 C5 110.0(8) . . ?
C6 C3 C2 110.3(8) . . ?
C4 C3 C2 108.0(9) . . ?
C5 C3 C2 110.8(8) . . ?
O16 C7 O15 123.8(10) . . ?
O16 C7 C8 121.1(9) . . ?
O15 C7 C8 115.0(8) . . ?
C7 C8 C9 114.3(8) . . ?
C12 C9 C11 109.7(10) . . ?
C12 C9 C10 110.6(10) . . ?
C11 C9 C10 108.4(9) . . ?
C12 C9 C8 106.3(8) . . ?
C11 C9 C8 111.1(9) . . ?
C10 C9 C8 110.7(9) . . ?
O17 C13 O18 125.1(8) . . ?
O17 C13 C14 120.4(8) . . ?
O18 C13 C14 114.4(7) . . ?
C13 C14 C15 114.3(7) . . ?
C18 C15 C16 109.2(7) . . ?
C18 C15 C17 108.3(7) . . ?
C16 C15 C17 109.7(8) . . ?
C18 C15 C14 110.7(7) . . ?
C16 C15 C14 112.2(7) . . ?
C17 C15 C14 106.6(7) . . ?
O20 C19 O19 126.6(10) . . ?
O20 C19 C20 120.3(8) . . ?
O19 C19 C20 113.1(8) . . ?
C19 C20 C21 115.0(8) . . ?
C24 C21 C23 110.1(9) . . ?
C24 C21 C22 111.7(9) . . ?
C23 C21 C22 109.3(8) . . ?
C24 C21 C20 111.6(8) . . ?
C23 C21 C20 108.1(9) . . ?
C22 C21 C20 105.8(8) . . ?
O22 C25 O21 125.6(8) . . ?
O22 C25 C26 118.4(8) . . ?
O21 C25 C26 115.9(8) . . ?
C25 C26 C27 113.1(7) . . ?
C30 C27 C28 110.6(8) . . ?
C30 C27 C29 110.2(8) . . ?
C28 C27 C29 107.7(7) . . ?
C30 C27 C26 110.3(7) . . ?
C28 C27 C26 110.0(7) . . ?
C29 C27 C26 107.9(7) . . ?
O24 C31 O23 124.1(7) . . ?
O24 C31 C32 119.5(7) . . ?
O23 C31 C32 116.4(7) . . ?
C31 C32 C33 115.1(7) . . ?
C34 C33 C36 109.6(8) . . ?
C34 C33 C35 108.9(9) . . ?
C36 C33 C35 108.4(9) . . ?
C34 C33 C32 109.0(9) . . ?
C36 C33 C32 110.7(8) . . ?
C35 C33 C32 110.2(8) . . ?
O26 C37 O25 127.0(8) . . ?
O26 C37 C38 118.1(8) . . ?
O25 C37 C38 114.9(8) . . ?
C39 C38 C37 121.8(8) . . ?
C38 C39 C42 111.0(9) . . ?
C38 C39 C41 108.5(8) . . ?
C42 C39 C41 110.0(8) . . ?
C38 C39 C40 109.7(9) . . ?
C42 C39 C40 109.4(11) . . ?
C41 C39 C40 108.2(9) . . ?
O27 C43 O28 126.2(8) . . ?
O27 C43 C44 117.2(7) . . ?
O28 C43 C44 116.6(8) . . ?
C43 C44 C45 115.7(8) . . ?
C46 C45 C48 108.7(11) . . ?
C46 C45 C47 110.1(10) . . ?
C48 C45 C47 109.9(9) . . ?
C46 C45 C44 109.4(8) . . ?
C48 C45 C44 111.1(10) . . ?
C47 C45 C44 107.7(9) . . ?
O29 C49 O30 125.9(9) . . ?
O29 C49 C50 118.8(9) . . ?
O30 C49 C50 115.3(8) . . ?
C49 C50 C51 112.2(7) . . ?
C54 C51 C53 108.0(8) . . ?
C54 C51 C52 109.2(8) . . ?
C53 C51 C52 110.4(9) . . ?
C54 C51 C50 106.4(7) . . ?
C53 C51 C50 112.0(8) . . ?
C52 C51 C50 110.8(8) . . ?
O31 C55 O32 125.7(10) . . ?
O31 C55 C56 116.1(11) . . ?
O32 C55 C56 118.1(10) . . ?
C57 C56 C55 109.4(12) . . ?
C56 C57 C60 109.0(11) . . ?
C56 C57 C59 110.8(14) . . ?
C60 C57 C59 106.8(10) . . ?
C56 C57 C58 108.2(13) . . ?
C60 C57 C58 110.9(14) . . ?
C59 C57 C58 111.2(13) . . ?
O33 C61 O34 127.4(10) . . ?
O33 C61 C62 119(2) . . ?
O34 C61 C62 113(2) . . ?
O33 C61 C62' 116(5) . . ?
O34 C61 C62' 117(5) . . ?
C62 C61 C62' 5(10) . . ?
C61 C62 C63 115.9(14) . . ?
C61 C62' C63 115.8(14) . . ?
C64 C63 C66 112.6(18) . . ?
C64 C63 C65 110.7(14) . . ?
C66 C63 C65 107.1(11) . . ?
C64 C63 C62 108(2) . . ?
C66 C63 C62 113(3) . . ?
C65 C63 C62 105.0(16) . . ?
C64 C63 C62' 112(5) . . ?
C66 C63 C62' 108(7) . . ?
C65 C63 C62' 106(2) . . ?
C62 C63 C62' 5(10) . . ?
O36 C67 O35 125.0(10) . . ?
O36 C67 C68 118.9(10) . . ?
O35 C67 C68 116.0(9) . . ?
C69 C68 C67 115.5(10) . . ?
C70 C69 C68 107.6(11) . . ?
C70 C69 C72 109.6(10) . . ?
C68 C69 C72 111.4(9) . . ?
C70 C69 C71 110.7(11) . . ?
C68 C69 C71 109.9(9) . . ?
C72 C69 C71 107.8(12) . . ?
O37 C73 O38 125.4(9) . . ?
O37 C73 C74 121.1(9) . . ?
O38 C73 C74 113.5(8) . . ?
C75 C74 C73 112.7(8) . . ?
C74 C75 C78 110.3(9) . . ?
C74 C75 C76 108.1(10) . . ?
C78 C75 C76 109.4(9) . . ?
C74 C75 C77 110.5(8) . . ?
C78 C75 C77 108.8(10) . . ?
C76 C75 C77 109.7(9) . . ?
O39 C79 O40 125.0(8) . . ?
O39 C79 C80 117.2(8) . . ?
O40 C79 C80 117.7(8) . . ?
C79 C80 C81 120.8(8) . . ?
C82 C81 C80 111.6(9) . . ?
C82 C81 C84 110.1(9) . . ?
C80 C81 C84 111.2(8) . . ?
C82 C81 C83 107.1(8) . . ?
C80 C81 C83 107.7(8) . . ?
C84 C81 C83 109.0(9) . . ?
O41 C85 O42 123.9(9) . . ?
O41 C85 C86 119.8(8) . . ?
O42 C85 C86 116.3(9) . . ?
C85 C86 C87 116.1(9) . . ?
C88 C87 C90 107.7(11) . . ?
C88 C87 C89 110.1(10) . . ?
C90 C87 C89 108.9(14) . . ?
C88 C87 C86 112.0(10) . . ?
C90 C87 C86 108.2(10) . . ?
C89 C87 C86 109.8(10) . . ?
O43 C91 O44 125.6(8) . . ?
O43 C91 C92 117.5(7) . . ?
O44 C91 C92 116.9(8) . . ?
C91 C92 C93 116.9(8) . . ?
C96 C93 C94 107.7(8) . . ?
C96 C93 C95 109.5(9) . . ?
C94 C93 C95 109.4(8) . . ?
C96 C93 C92 112.1(7) . . ?
C94 C93 C92 108.2(8) . . ?
C95 C93 C92 109.9(8) . . ?
O45 C97 C98 111.6(8) . . ?
C97 C98 C99 111.2(9) . . ?
C100 C99 C98 116.0(10) . . ?
C101 C100 C99 115.7(12) . . ?
O46 C102 C103 111.0(7) . . ?
C102 C103 C104 114.1(7) . . ?
C103 C104 C105 112.7(7) . . ?
C106 C105 C104 111.7(8) . . ?
O47 C107 C108 110.7(9) . . ?
C109 C108 C107 114.0(9) . . ?
C108 C109 C110 114.0(10) . . ?
C111 C110 C109 111.2(12) . . ?
O48 C112 C113 105.8(12) . . ?
O48 C112 C123 119.9(16) . . ?
C113 C112 C123 21.0(12) . . ?
C112 C113 C114 106.6(14) . . ?
C113 C114 C115 114.2(14) . . ?
C116 C115 C114 114.5(17) . . ?
C124 C123 C112 107(2) . . ?
C123 C124 C125 109.9(19) . . ?
C126 C125 C124 110(2) . . ?

loop_
_geom_bond_atom_site_label_1
_geom_bond_atom_site_label_2
_geom_bond_distance
_geom_bond_site_symmetry_2
_geom_bond_publ_flag
Mn1 O12 1.894(5) . ?
Mn1 O5 1.904(6) . ?
Mn1 O40 1.935(6) . ?
Mn1 O43 1.948(6) . ?
Mn1 O42 2.166(6) . ?
Mn1 O13 2.199(6) . ?
Mn1 Mn2 2.7872(18) . ?
Mn2 O12 1.850(5) . ?
Mn2 O5 1.875(5) . ?
Mn2 O1 1.915(5) . ?
Mn2 O14 1.924(6) . ?
Mn2 O3 1.924(5) . ?
Mn2 O2 1.925(6) . ?
Mn2 Mn7 2.8222(19) . ?
Mn2 Mn6 2.8365(18) . ?
Mn2 Mn3 2.9399(18) . ?
Mn3 O9 1.869(6) . ?
Mn3 O8 1.869(6) . ?
Mn3 O4 1.895(6) . ?
Mn3 O15 1.907(6) . ?
Mn3 O1 1.923(5) . ?
Mn3 O2 1.924(6) . ?
Mn3 Mn4 2.7814(19) . ?
Mn3 Mn6 2.8198(18) . ?
Mn3 Mn7 2.8303(19) . ?
Mn4 O8 1.889(5) . ?
Mn4 O9 1.908(6) . ?
Mn4 O31 1.943(7) . ?
Mn4 O28 1.957(6) . ?
Mn4 O30 2.151(8) . ?
Mn4 O16 2.191(8) . ?
Mn5 O6 1.895(6) . ?
Mn5 O7 1.903(5) . ?
Mn5 O25 1.926(6) . ?
Mn5 O22 1.955(5) . ?
Mn5 O23 2.170(6) . ?
Mn5 O17 2.201(6) . ?
Mn5 Mn6 2.7664(18) . ?
Mn6 O6 1.857(5) . ?
Mn6 O7 1.882(6) . ?
Mn6 O1 1.892(5) . ?
Mn6 O4 1.901(5) . ?
Mn6 O18 1.905(6) . ?
Mn6 O3 1.917(5) . ?
Mn6 Mn7 2.9236(18) . ?
Mn7 O11 1.865(6) . ?
Mn7 O10 1.886(6) . ?
Mn7 O2 1.886(6) . ?
Mn7 O3 1.897(5) . ?
Mn7 O19 1.906(7) . ?
Mn7 O4 1.918(6) . ?
Mn7 Mn8 2.7742(19) . ?
Mn8 O11 1.887(6) . ?
Mn8 O10 1.908(6) . ?
Mn8 O37 1.945(6) . ?
Mn8 O34 1.951(6) . ?
Mn8 O35 2.171(7) . ?
Mn8 O20 2.216(7) . ?
Mn9 O5 1.886(6) . ?
Mn9 O6 1.914(6) . ?
Mn9 O21 1.952(6) . ?
Mn9 O44 1.974(6) . ?
Mn9 O45 2.176(6) . ?
Mn9 O46 2.184(6) . ?
Mn10 O7 1.884(6) . ?
Mn10 O8 1.895(6) . ?
Mn10 O26 1.970(6) . ?
Mn10 O27 1.971(6) . ?
Mn10 O24 2.147(6) . ?
Mn10 O29 2.211(7) . ?
Mn11 O10 1.885(6) . ?
Mn11 O9 1.885(6) . ?
Mn11 O33 1.952(8) . ?
Mn11 O32 1.953(8) . ?
Mn11 O47 2.160(8) . ?
Mn11 O48 2.191(9) . ?
Mn12 O11 1.897(6) . ?
Mn12 O12 1.904(5) . ?
Mn12 O38 1.968(6) . ?
Mn12 O39 1.973(6) . ?
Mn12 O41 2.139(7) . ?
Mn12 O36 2.164(7) . ?
O13 C1 1.234(10) . ?
O14 C1 1.305(10) . ?
O15 C7 1.325(11) . ?
O16 C7 1.243(12) . ?
O17 C13 1.242(10) . ?
O18 C13 1.308(10) . ?
O19 C19 1.285(11) . ?
O20 C19 1.221(11) . ?
O21 C25 1.265(10) . ?
O22 C25 1.258(10) . ?
O23 C31 1.298(10) . ?
O24 C31 1.242(9) . ?
O25 C37 1.258(10) . ?
O26 C37 1.250(10) . ?
O27 C43 1.255(10) . ?
O28 C43 1.260(10) . ?
O29 C49 1.232(10) . ?
O30 C49 1.283(11) . ?
O31 C55 1.241(13) . ?
O32 C55 1.270(14) . ?
O33 C61 1.241(13) . ?
O34 C61 1.263(12) . ?
O35 C67 1.257(12) . ?
O36 C67 1.232(12) . ?
O37 C73 1.227(11) . ?
O38 C73 1.297(11) . ?
O39 C79 1.253(10) . ?
O40 C79 1.255(11) . ?
O41 C85 1.240(11) . ?
O42 C85 1.289(10) . ?
O43 C91 1.249(10) . ?
O44 C91 1.259(10) . ?
O45 C97 1.456(11) . ?
O46 C102 1.430(10) . ?
O47 C107 1.452(15) . ?
O48 C112 1.433(16) . ?
C1 C2 1.493(13) . ?
C2 C3 1.553(13) . ?
C3 C6 1.508(14) . ?
C3 C4 1.512(14) . ?
C3 C5 1.519(13) . ?
C7 C8 1.475(14) . ?
C8 C9 1.533(13) . ?
C9 C12 1.513(17) . ?
C9 C11 1.519(15) . ?
C9 C10 1.533(14) . ?
C13 C14 1.506(12) . ?
C14 C15 1.542(11) . ?
C15 C18 1.521(12) . ?
C15 C16 1.522(12) . ?
C15 C17 1.534(13) . ?
C19 C20 1.535(14) . ?
C20 C21 1.563(14) . ?
C21 C24 1.512(13) . ?
C21 C23 1.528(14) . ?
C21 C22 1.543(14) . ?
C25 C26 1.510(11) . ?
C26 C27 1.539(12) . ?
C27 C30 1.506(13) . ?
C27 C28 1.533(12) . ?
C27 C29 1.533(12) . ?
C31 C32 1.500(12) . ?
C32 C33 1.543(13) . ?
C33 C34 1.506(14) . ?
C33 C36 1.540(13) . ?
C33 C35 1.542(14) . ?
C37 C38 1.533(12) . ?
C38 C39 1.499(13) . ?
C39 C42 1.500(14) . ?
C39 C41 1.515(13) . ?
C39 C40 1.522(16) . ?
C43 C44 1.524(12) . ?
C44 C45 1.538(15) . ?
C45 C46 1.520(16) . ?
C45 C48 1.524(15) . ?
C45 C47 1.531(14) . ?
C49 C50 1.529(13) . ?
C50 C51 1.557(12) . ?
C51 C54 1.511(13) . ?
C51 C53 1.512(13) . ?
C51 C52 1.528(14) . ?
C55 C56 1.595(16) . ?
C56 C57 1.443(19) . ?
C57 C60 1.528(15) . ?
C57 C59 1.543(18) . ?
C57 C58 1.57(2) . ?
C61 C62 1.542(18) . ?
C61 C62' 1.542(18) . ?
C62 C63 1.54(2) . ?
C62' C63 1.54(2) . ?
C63 C64 1.50(3) . ?
C63 C66 1.526(18) . ?
C63 C65 1.53(2) . ?
C67 C68 1.527(16) . ?
C68 C69 1.522(15) . ?
C69 C70 1.516(16) . ?
C69 C72 1.527(17) . ?
C69 C71 1.534(17) . ?
C73 C74 1.525(13) . ?
C74 C75 1.516(15) . ?
C75 C78 1.528(15) . ?
C75 C76 1.533(13) . ?
C75 C77 1.571(15) . ?
C79 C80 1.510(12) . ?
C80 C81 1.516(13) . ?
C81 C82 1.501(14) . ?
C81 C84 1.518(14) . ?
C81 C83 1.541(12) . ?
C85 C86 1.495(13) . ?
C86 C87 1.505(15) . ?
C87 C88 1.479(15) . ?
C87 C90 1.490(18) . ?
C87 C89 1.499(17) . ?
C91 C92 1.504(11) . ?
C92 C93 1.544(12) . ?
C93 C96 1.523(14) . ?
C93 C94 1.525(13) . ?
C93 C95 1.527(14) . ?
C97 C98 1.511(12) . ?
C98 C99 1.512(15) . ?
C99 C100 1.502(15) . ?
C100 C101 1.449(19) . ?
C102 C103 1.515(12) . ?
C103 C104 1.523(11) . ?
C104 C105 1.543(11) . ?
C105 C106 1.501(12) . ?
C107 C108 1.494(16) . ?
C108 C109 1.489(16) . ?
C109 C110 1.541(15) . ?
C110 C111 1.52(2) . ?
C112 C113 1.44(2) . ?
C112 C123 1.70(4) . ?
C113 C114 1.506(17) . ?
C114 C115 1.535(17) . ?
C115 C116 1.484(19) . ?
C123 C124 1.511(19) . ?
C124 C125 1.552(19) . ?
C125 C126 1.48(2) . ?
